data_4346668
loop_
_publ_author_name
'Konarev, Dmitri V.'
'Kuzmin, Alexey V.'
'Nakano, Yoshiaki'
'Faraonov, Maxim A.'
'Khasanov, Salavat S.'
'Otsuka, Akihiro'
'Yamochi, Hideki'
'Saito, Gunzi'
'Lyubovskaya, Rimma N.'

_publ_section_title
;
 Coordination Complexes of Transition Metals (M = Mo, Fe, Rh, and Ru) with
 Tin(II) Phthalocyanine in Neutral, Monoanionic, and Dianionic States.
;
_journal_issue 4
_journal_name_full 'Inorganic chemistry'
_journal_page_first 1390
_journal_page_last 1402
_journal_paper_doi 10.1021/acs.inorgchem.5b01906
_journal_volume 55
_journal_year 2016
_chemical_formula_moiety '(C42 H31 Sn Rh Cl2), (C18 H36 O6 N2 Na), (C6 H4 Cl2)'
_chemical_formula_sum 'C66 H71 Cl4 N10 Na O6 Rh Sn'
_chemical_formula_weight 1486.71
_space_group_crystal_system monoclinic
_space_group_IT_number 4
_space_group_name_Hall 'P 2yb'
_space_group_name_H-M_alt 'P 1 21 1'
_atom_sites_solution_hydrogens geom
_atom_sites_solution_primary direct
_atom_sites_solution_secondary difmap
_audit_creation_method
;
CrysAlisPro, Agilent Technologies,
Version 1.171.37.34 (release 22-05-2014 CrysAlis171 .NET)
(compiled May 22 2014,16:03:01)
;
_cell_angle_alpha 90
_cell_angle_beta 95.741(1)
_cell_angle_gamma 90
_cell_formula_units_Z 4
_cell_length_a 13.0896(1)
_cell_length_b 26.0217(3)
_cell_length_c 18.9023(2)
_cell_measurement_reflns_used 22340
_cell_measurement_temperature 180(2)
_cell_measurement_theta_max 25
_cell_measurement_theta_min 3
_cell_volume 6406.09(11)
_computing_cell_refinement
;
CrysAlisPro, Agilent Technologies,
Version 1.171.37.34 (release 22-05-2014 CrysAlis171 .NET)
(compiled May 22 2014,16:03:01)
;
_computing_data_collection
;
CrysAlisPro, Agilent Technologies,
Version 1.171.37.34 (release 22-05-2014 CrysAlis171 .NET)
(compiled May 22 2014,16:03:01)
;
_computing_data_reduction
;
CrysAlisPro, Agilent Technologies,
Version 1.171.37.34 (release 22-05-2014 CrysAlis171 .NET)
(compiled May 22 2014,16:03:01)
;
_computing_molecular_graphics WinGX
_computing_publication_material WinGX
_computing_structure_refinement 'SHELXL-2013 (Sheldrick, 2013)'
_computing_structure_solution 'SHELXL-2013 (Sheldrick, 2013)'
_diffrn_ambient_temperature 180(2)
_diffrn_detector 'CCD plate'
_diffrn_detector_area_resol_mean 10.4566
_diffrn_detector_type AtlasS2
_diffrn_measured_fraction_theta_full 0.999
_diffrn_measured_fraction_theta_max 0.887
_diffrn_measurement_device 'four-circle diffractometer'
_diffrn_measurement_device_type 'Xcalibur, AtlasS2, Gemini'
_diffrn_measurement_method '\w scans'
_diffrn_radiation_monochromator graphite
_diffrn_radiation_probe x-ray
_diffrn_radiation_type 'Mo K\a'
_diffrn_radiation_wavelength 0.71073
_diffrn_reflns_av_R_equivalents 0.0407
_diffrn_reflns_av_unetI/netI 0.0746
_diffrn_reflns_Laue_measured_fraction_full 0.999
_diffrn_reflns_Laue_measured_fraction_max 0.887
_diffrn_reflns_limit_h_max 17
_diffrn_reflns_limit_h_min -17
_diffrn_reflns_limit_k_max 35
_diffrn_reflns_limit_k_min -33
_diffrn_reflns_limit_l_max 16
_diffrn_reflns_limit_l_min -25
_diffrn_reflns_number 57412
_diffrn_reflns_point_group_measured_fraction_full 0.949
_diffrn_reflns_point_group_measured_fraction_max 0.815
_diffrn_reflns_theta_full 25.242
_diffrn_reflns_theta_max 29.371
_diffrn_reflns_theta_min 1.811
_diffrn_source 'Enhance (Mo) X-ray Source'
_exptl_absorpt_coefficient_mu 0.882
_exptl_absorpt_correction_T_max 0.971
_exptl_absorpt_correction_T_min 0.871
_exptl_absorpt_correction_type analytical
_exptl_absorpt_process_details
;
CrysAlisPro, Agilent Technologies,
Version 1.171.37.34 (release 22-05-2014 CrysAlis171 .NET)
(compiled May 22 2014,16:03:01)
Analytical numeric absorption correction using a multifaceted crystal
model based on expressions derived by R.C. Clark & J.S. Reid.
(Clark, R. C. & Reid, J. S. (1995). Acta Cryst. A51, 887-897)
Empirical absorption correction using spherical harmonics,
implemented in SCALE3 ABSPACK scaling algorithm.
;
_exptl_crystal_colour black
_exptl_crystal_density_diffrn 1.542
_exptl_crystal_description plate
_exptl_crystal_F_000 3036
_exptl_crystal_size_max 0.380
_exptl_crystal_size_mid 0.172
_exptl_crystal_size_min 0.033
_refine_diff_density_max 0.851
_refine_diff_density_min -0.956
_refine_diff_density_rms 0.104
_refine_ls_abs_structure_details
;
 Flack x determined using 9132 quotients [(I+)-(I-)]/[(I+)+(I-)]
 (Parsons and Flack (2004), Acta Cryst. A60, s61).
;
_refine_ls_abs_structure_Flack -0.009(8)
_refine_ls_extinction_method none
_refine_ls_goodness_of_fit_ref 1.031
_refine_ls_hydrogen_treatment constr
_refine_ls_matrix_type full
_refine_ls_number_parameters 1579
_refine_ls_number_reflns 28726
_refine_ls_number_restraints 256
_refine_ls_restrained_S_all 1.053
_refine_ls_R_factor_all 0.0670
_refine_ls_R_factor_gt 0.0477
_refine_ls_shift/su_max 0.001
_refine_ls_shift/su_mean 0.000
_refine_ls_structure_factor_coef Fsqd
_refine_ls_weighting_details
;
 w=1/[\s^2^(Fo^2^)+(0.0247P)^2^+10.4999P]
 where P=(Fo^2^+2Fc^2^)/3
;
_refine_ls_weighting_scheme calc
_refine_ls_wR_factor_gt 0.0891
_refine_ls_wR_factor_ref 0.0964
_reflns_Friedel_coverage 0.799
_reflns_Friedel_fraction_full 0.897
_reflns_Friedel_fraction_max 0.739
_reflns_number_gt 23680
_reflns_number_total 28726
_reflns_threshold_expression 'I > 2\s(I)'
_cod_data_source_file ic5b01906_si_002.cif
_cod_data_source_block PMCpRhCl2SnPc_cryptNa_C6H4Cl2
_cod_original_sg_symbol_H-M 'P 21'
_cod_database_code 4346668
_shelx_space_group_comment
;
The symmetry employed for this shelxl refinement is uniquely defined
by the following loop, which should always be used as a source of
symmetry information in preference to the above space-group names.
They are only intended as comments.
;
_shelx_estimated_absorpt_t_min 0.730
_shelx_estimated_absorpt_t_max 0.971
_shelxl_version_number 2013-2

loop_
_space_group_symop_operation_xyz
'x, y, z'
'-x, y+1/2, -z'

loop_
_atom_site_label
_atom_site_type_symbol
_atom_site_fract_x
_atom_site_fract_y
_atom_site_fract_z
_atom_site_U_iso_or_equiv
_atom_site_adp_type
_atom_site_occupancy
_atom_site_site_symmetry_order
_atom_site_calc_flag
_atom_site_refinement_flags_posn
_atom_site_refinement_flags_adp
C101 C 0.5329(5) 0.9670(3) 1.0179(3) 0.0204(13) Uani 1 1 d . .
C102 C 0.6133(5) 1.0043(3) 1.0397(3) 0.0232(15) Uani 1 1 d . .
C103 C 0.5664(5) 1.0507(3) 1.0482(4) 0.0245(16) Uani 1 1 d . .
C104 C 0.4555(5) 1.0437(3) 1.0286(4) 0.0218(15) Uani 1 1 d . .
C105 C 0.2865(5) 1.0724(3) 1.0145(4) 0.0207(15) Uani 1 1 d . .
C106 C 0.2086(5) 1.1100(3) 1.0249(4) 0.0230(15) Uani 1 1 d . .
C107 C 0.1134(5) 1.0878(3) 1.0019(4) 0.0220(15) Uani 1 1 d . .
C108 C 0.1344(5) 1.0370(3) 0.9789(4) 0.0243(16) Uani 1 1 d . .
C109 C 0.0781(5) 0.9525(3) 0.9572(4) 0.0241(16) Uani 1 1 d . .
C110 C -0.0042(5) 0.9148(3) 0.9523(4) 0.0250(16) Uani 1 1 d . .
C111 C 0.0423(6) 0.8669(3) 0.9559(4) 0.0284(17) Uani 1 1 d . .
C112 C 0.1528(5) 0.8745(3) 0.9609(4) 0.0238(16) Uani 1 1 d . .
C113 C 0.3227(5) 0.8456(3) 0.9718(4) 0.0242(16) Uani 1 1 d . .
C114 C 0.3988(6) 0.8050(3) 0.9779(4) 0.0252(16) Uani 1 1 d . .
C115 C 0.4948(6) 0.8294(3) 0.9937(4) 0.0240(16) Uani 1 1 d . .
C116 C 0.4777(5) 0.8837(3) 0.9957(4) 0.0222(15) Uani 1 1 d . .
C117 C 0.7197(5) 0.9988(3) 1.0523(4) 0.0281(16) Uani 1 1 d . .
H117 H 0.7518 0.9666 1.0465 0.034 Uiso 1 1 calc R U
C118 C 0.7769(6) 1.0417(3) 1.0733(4) 0.035(2) Uani 1 1 d . .
H118 H 0.8496 1.0393 1.0807 0.042 Uiso 1 1 calc R U
C119 C 0.7296(6) 1.0881(4) 1.0836(5) 0.038(2) Uani 1 1 d . .
H119 H 0.7707 1.1168 1.0990 0.045 Uiso 1 1 calc R U
C120 C 0.6236(6) 1.0942(3) 1.0722(4) 0.0325(18) Uani 1 1 d . .
H120 H 0.5915 1.1262 1.0802 0.039 Uiso 1 1 calc R U
C121 C 0.2133(6) 1.1590(3) 1.0555(4) 0.0273(17) Uani 1 1 d . .
H121 H 0.2774 1.1742 1.0715 0.033 Uiso 1 1 calc R U
C122 C 0.1227(6) 1.1846(3) 1.0619(5) 0.038(2) Uani 1 1 d . .
H122 H 0.1245 1.2180 1.0822 0.046 Uiso 1 1 calc R U
C123 C 0.0266(6) 1.1618(3) 1.0385(5) 0.036(2) Uani 1 1 d . .
H123 H -0.0348 1.1801 1.0444 0.044 Uiso 1 1 calc R U
C124 C 0.0207(6) 1.1140(3) 1.0076(4) 0.0285(17) Uani 1 1 d . .
H124 H -0.0435 1.0992 0.9908 0.034 Uiso 1 1 calc R U
C125 C -0.1103(5) 0.9210(3) 0.9483(4) 0.0277(17) Uani 1 1 d . .
H125 H -0.1410 0.9541 0.9457 0.033 Uiso 1 1 calc R U
C126 C -0.1694(6) 0.8764(3) 0.9484(4) 0.0323(19) Uani 1 1 d . .
H126 H -0.2420 0.8788 0.9465 0.039 Uiso 1 1 calc R U
C127 C -0.1229(6) 0.8284(3) 0.9514(4) 0.036(2) Uani 1 1 d . .
H127 H -0.1650 0.7987 0.9513 0.044 Uiso 1 1 calc R U
C128 C -0.0193(6) 0.8223(3) 0.9544(4) 0.0328(18) Uani 1 1 d . .
H128 H 0.0106 0.7890 0.9554 0.039 Uiso 1 1 calc R U
C129 C 0.3935(7) 0.7515(3) 0.9719(4) 0.036(2) Uani 1 1 d . .
H129 H 0.3299 0.7343 0.9606 0.043 Uiso 1 1 calc R U
C130 C 0.4856(7) 0.7244(3) 0.9832(4) 0.040(2) Uani 1 1 d . .
H130 H 0.4841 0.6880 0.9794 0.048 Uiso 1 1 calc R U
C131 C 0.5795(7) 0.7487(3) 0.9999(4) 0.037(2) Uani 1 1 d . .
H131 H 0.6405 0.7288 1.0075 0.044 Uiso 1 1 calc R U
C132 C 0.5848(6) 0.8011(3) 1.0055(4) 0.0295(17) Uani 1 1 d . .
H132 H 0.6488 0.8177 1.0172 0.035 Uiso 1 1 calc R U
C133 C 0.3054(6) 0.9802(3) 0.6877(4) 0.0294(18) Uani 1 1 d . .
C134 C 0.2117(6) 0.9759(4) 0.7199(4) 0.039(2) Uani 1 1 d . .
C135 C 0.2111(6) 0.9274(4) 0.7553(4) 0.038(2) Uani 1 1 d . .
C136 C 0.3060(6) 0.9024(3) 0.7473(4) 0.0273(17) Uani 1 1 d . .
C137 C 0.3620(6) 0.9351(3) 0.7031(4) 0.0270(16) Uani 1 1 d . .
C138 C 0.3370(10) 1.0245(4) 0.6453(5) 0.072(4) Uani 1 1 d . .
H13A H 0.2834 1.0509 0.6427 0.109 Uiso 1 1 calc R U
H13B H 0.3473 1.0129 0.5972 0.109 Uiso 1 1 calc R U
H13C H 0.4013 1.0389 0.6681 0.109 Uiso 1 1 calc R U
C139 C 0.1275(8) 1.0155(5) 0.7116(6) 0.090(5) Uani 1 1 d . .
H13D H 0.0707 1.0046 0.7381 0.135 Uiso 1 1 calc R U
H13E H 0.1030 1.0191 0.6611 0.135 Uiso 1 1 calc R U
H13F H 0.1542 1.0486 0.7300 0.135 Uiso 1 1 calc R U
C140 C 0.1219(7) 0.9032(5) 0.7870(5) 0.081(5) Uani 1 1 d . .
H14A H 0.0655 0.9280 0.7865 0.121 Uiso 1 1 calc R U
H14B H 0.1432 0.8928 0.8362 0.121 Uiso 1 1 calc R U
H14C H 0.0987 0.8728 0.7591 0.121 Uiso 1 1 calc R U
C141 C 0.3374(9) 0.8501(4) 0.7718(5) 0.055(3) Uani 1 1 d . .
H14D H 0.4070 0.8430 0.7595 0.082 Uiso 1 1 calc R U
H14E H 0.2896 0.8248 0.7487 0.082 Uiso 1 1 calc R U
H14F H 0.3363 0.8479 0.8235 0.082 Uiso 1 1 calc R U
C142 C 0.4641(6) 0.9222(4) 0.6786(4) 0.047(2) Uani 1 1 d . .
H14G H 0.4863 0.8884 0.6972 0.070 Uiso 1 1 calc R U
H14H H 0.5145 0.9482 0.6960 0.070 Uiso 1 1 calc R U
H14I H 0.4583 0.9214 0.6265 0.070 Uiso 1 1 calc R U
Cl1 Cl 0.33438(16) 1.06434(8) 0.82942(10) 0.0332(4) Uani 1 1 d . .
Cl2 Cl 0.51444(12) 0.96520(9) 0.84604(9) 0.0298(4) Uani 1 1 d . .
N101 N 0.4394(4) 0.9923(2) 1.0095(3) 0.0189(12) Uani 1 1 d . .
N102 N 0.2387(4) 1.0285(3) 0.9879(3) 0.0214(12) Uani 1 1 d . .
N103 N 0.1710(4) 0.9273(2) 0.9626(3) 0.0233(13) Uani 1 1 d . .
N104 N 0.3730(4) 0.8921(2) 0.9812(3) 0.0200(12) Uani 1 1 d . .
N105 N 0.3874(4) 1.0799(2) 1.0320(3) 0.0218(13) Uani 1 1 d . .
N106 N 0.0588(4) 1.0025(3) 0.9605(3) 0.0261(14) Uani 1 1 d . .
N107 N 0.2209(5) 0.8369(3) 0.9626(3) 0.0283(15) Uani 1 1 d . .
N108 N 0.5513(4) 0.9173(2) 1.0119(3) 0.0230(13) Uani 1 1 d . .
Rh1 Rh 0.33627(4) 0.97351(2) 0.80365(3) 0.02035(12) Uani 1 1 d . .
Sn1 Sn 0.31202(3) 0.96494(2) 0.93626(2) 0.01838(10) Uani 1 1 d . .
C201 C 0.4638(5) 1.1122(3) 0.4140(4) 0.0248(16) Uani 1 1 d . .
C202 C 0.4825(6) 1.1654(3) 0.3981(4) 0.0297(18) Uani 1 1 d . .
C203 C 0.3863(6) 1.1897(3) 0.3914(4) 0.0286(17) Uani 1 1 d . .
C204 C 0.3115(6) 1.1512(3) 0.4039(4) 0.0260(16) Uani 1 1 d . .
C205 C 0.1455(6) 1.1278(3) 0.4252(4) 0.0280(17) Uani 1 1 d . .
C206 C 0.0380(5) 1.1404(3) 0.4343(4) 0.0309(18) Uani 1 1 d . .
C207 C -0.0024(5) 1.0973(3) 0.4662(4) 0.0268(17) Uani 1 1 d . .
C208 C 0.0767(5) 1.0581(3) 0.4737(4) 0.0246(16) Uani 1 1 d . .
C209 C 0.1360(5) 0.9765(3) 0.5087(3) 0.0220(15) Uani 1 1 d . .
C210 C 0.1241(5) 0.9277(3) 0.5425(4) 0.0247(16) Uani 1 1 d . .
C211 C 0.2168(6) 0.9015(3) 0.5415(4) 0.0270(17) Uani 1 1 d . .
C212 C 0.2856(6) 0.9349(3) 0.5088(4) 0.0245(16) Uani 1 1 d . .
C213 C 0.4505(5) 0.9586(3) 0.4850(3) 0.0244(16) Uani 1 1 d . .
C214 C 0.5615(5) 0.9501(3) 0.4915(4) 0.0292(18) Uani 1 1 d . .
C215 C 0.6053(5) 0.9941(3) 0.4652(4) 0.0301(17) Uani 1 1 d . .
C216 C 0.5222(5) 1.0297(4) 0.4454(3) 0.0282(16) Uani 1 1 d . .
C217 C 0.5719(6) 1.1932(4) 0.3899(4) 0.036(2) Uani 1 1 d . .
H217 H 0.6373 1.1770 0.3950 0.043 Uiso 1 1 calc R U
C218 C 0.5623(7) 1.2449(4) 0.3742(4) 0.042(2) Uani 1 1 d . .
H218 H 0.6220 1.2642 0.3669 0.051 Uiso 1 1 calc R U
C219 C 0.4660(7) 1.2697(4) 0.3685(4) 0.043(2) Uani 1 1 d . .
H219 H 0.4620 1.3055 0.3590 0.051 Uiso 1 1 calc R U
C220 C 0.3774(7) 1.2424(3) 0.3768(4) 0.0326(19) Uani 1 1 d . .
H220 H 0.3123 1.2589 0.3727 0.039 Uiso 1 1 calc R U
C221 C -0.0197(6) 1.1844(3) 0.4212(5) 0.039(2) Uani 1 1 d . .
H221 H 0.0078 1.2142 0.4011 0.047 Uiso 1 1 calc R U
C222 C -0.1203(7) 1.1828(4) 0.4390(5) 0.049(2) Uani 1 1 d . .
H222 H -0.1627 1.2121 0.4295 0.059 Uiso 1 1 calc R U
C223 C -0.1604(7) 1.1407(4) 0.4697(5) 0.048(3) Uani 1 1 d . .
H223 H -0.2293 1.1415 0.4813 0.058 Uiso 1 1 calc R U
C224 C -0.1021(5) 1.0971(3) 0.4841(4) 0.0333(19) Uani 1 1 d . .
H224 H -0.1297 1.0679 0.5056 0.040 Uiso 1 1 calc R U
C225 C 0.0425(6) 0.9051(3) 0.5751(4) 0.0326(19) Uani 1 1 d . .
H225 H -0.0206 0.9229 0.5766 0.039 Uiso 1 1 calc R U
C226 C 0.0555(7) 0.8576(4) 0.6043(4) 0.040(2) Uani 1 1 d . .
H226 H 0.0009 0.8421 0.6260 0.048 Uiso 1 1 calc R U
C227 C 0.1486(7) 0.8311(4) 0.6028(5) 0.044(2) Uani 1 1 d . .
H227 H 0.1556 0.7977 0.6229 0.053 Uiso 1 1 calc R U
C228 C 0.2305(6) 0.8528(3) 0.5725(4) 0.0341(19) Uani 1 1 d . .
H228 H 0.2941 0.8352 0.5727 0.041 Uiso 1 1 calc R U
C229 C 0.6223(6) 0.9089(3) 0.5196(4) 0.0336(19) Uani 1 1 d . .
H229 H 0.5929 0.8788 0.5374 0.040 Uiso 1 1 calc R U
C230 C 0.7286(6) 0.9148(4) 0.5197(4) 0.041(2) Uani 1 1 d . .
H230 H 0.7728 0.8883 0.5389 0.049 Uiso 1 1 calc R U
C231 C 0.7711(6) 0.9588(4) 0.4924(4) 0.042(2) Uani 1 1 d . .
H231 H 0.8435 0.9612 0.4929 0.050 Uiso 1 1 calc R U
C232 C 0.7112(5) 0.9986(4) 0.4648(4) 0.0345(19) Uani 1 1 d . .
H232 H 0.7410 1.0282 0.4460 0.041 Uiso 1 1 calc R U
C233 C 0.2944(6) 1.0579(3) 0.2166(4) 0.0266(17) Uani 1 1 d . .
C234 C 0.1873(5) 1.0508(3) 0.1978(4) 0.0261(17) Uani 1 1 d . .
C235 C 0.1702(5) 1.0004(3) 0.1675(4) 0.0294(17) Uani 1 1 d . .
C236 C 0.2662(6) 0.9753(3) 0.1701(4) 0.0299(17) Uani 1 1 d . .
C237 C 0.3432(5) 1.0093(3) 0.2043(4) 0.0270(17) Uani 1 1 d . .
C238 C 0.3491(6) 1.1069(3) 0.2379(4) 0.0332(19) Uani 1 1 d . .
H23A H 0.4228 1.1001 0.2478 0.050 Uiso 1 1 calc R U
H23B H 0.3225 1.1207 0.2807 0.050 Uiso 1 1 calc R U
H23C H 0.3378 1.1319 0.1992 0.050 Uiso 1 1 calc R U
C239 C 0.1048(6) 1.0907(3) 0.2035(5) 0.039(2) Uani 1 1 d . .
H23D H 0.0377 1.0759 0.1871 0.059 Uiso 1 1 calc R U
H23E H 0.1180 1.1204 0.1739 0.059 Uiso 1 1 calc R U
H23F H 0.1051 1.1016 0.2531 0.059 Uiso 1 1 calc R U
C240 C 0.0689(6) 0.9780(4) 0.1390(4) 0.046(2) Uani 1 1 d . .
H24A H 0.0145 1.0034 0.1432 0.069 Uiso 1 1 calc R U
H24B H 0.0549 0.9472 0.1664 0.069 Uiso 1 1 calc R U
H24C H 0.0709 0.9687 0.0890 0.069 Uiso 1 1 calc R U
C241 C 0.2880(7) 0.9223(3) 0.1466(4) 0.043(2) Uani 1 1 d . .
H24D H 0.3618 0.9155 0.1553 0.065 Uiso 1 1 calc R U
H24E H 0.2662 0.9188 0.0957 0.065 Uiso 1 1 calc R U
H24F H 0.2503 0.8976 0.1732 0.065 Uiso 1 1 calc R U
C242 C 0.4569(5) 0.9986(4) 0.2151(4) 0.040(2) Uani 1 1 d . .
H24G H 0.4922 1.0278 0.2394 0.059 Uiso 1 1 calc R U
H24H H 0.4831 0.9934 0.1688 0.059 Uiso 1 1 calc R U
H24I H 0.4692 0.9675 0.2441 0.059 Uiso 1 1 calc R U
Cl3 Cl 0.29184(17) 0.91662(8) 0.33132(10) 0.0373(5) Uani 1 1 d . .
Cl4 Cl 0.06900(13) 0.98821(9) 0.32315(9) 0.0351(5) Uani 1 1 d . .
N201 N 0.3597(4) 1.1050(2) 0.4177(3) 0.0231(13) Uani 1 1 d . .
N202 N 0.1645(4) 1.0776(2) 0.4488(3) 0.0229(13) Uani 1 1 d . .
N203 N 0.2342(4) 0.9793(2) 0.4877(3) 0.0204(13) Uani 1 1 d . .
N204 N 0.4302(4) 1.0069(2) 0.4577(3) 0.0245(14) Uani 1 1 d . .
N205 N 0.2099(5) 1.1612(2) 0.4034(3) 0.0282(14) Uani 1 1 d . .
N206 N 0.0629(4) 1.0124(3) 0.5013(3) 0.0273(15) Uani 1 1 d . .
N207 N 0.3854(5) 0.9246(2) 0.5065(3) 0.0256(14) Uani 1 1 d . .
N208 N 0.5397(5) 1.0774(3) 0.4244(3) 0.0292(15) Uani 1 1 d . .
Rh2 Rh 0.23421(4) 0.99714(2) 0.27940(3) 0.01956(12) Uani 1 1 d . .
Sn2 Sn 0.28139(3) 1.03040(2) 0.40581(2) 0.01935(10) Uani 1 1 d . .
C301 C 0.6732(9) 0.0628(6) 0.6367(7) 0.089(2) Uani 1 1 d . U
H30A H 0.6432 0.0282 0.6276 0.107 Uiso 1 1 calc R U
H30B H 0.7134 0.0717 0.5967 0.107 Uiso 1 1 calc R U
C302 C 0.5867(10) 0.1024(6) 0.6414(8) 0.096(3) Uani 1 1 d . U
H30C H 0.5383 0.0985 0.5981 0.116 Uiso 1 1 calc R U
H30D H 0.5491 0.0924 0.6822 0.116 Uiso 1 1 calc R U
C303 C 0.6323(10) 0.1824(6) 0.5913(7) 0.091(3) Uani 1 1 d . U
H30E H 0.5686 0.1873 0.5591 0.109 Uiso 1 1 calc R U
H30F H 0.6807 0.1620 0.5656 0.109 Uiso 1 1 calc R U
C304 C 0.6769(10) 0.2316(6) 0.6098(7) 0.094(3) Uani 1 1 d . U
H30G H 0.6960 0.2484 0.5661 0.112 Uiso 1 1 calc R U
H30H H 0.6245 0.2533 0.6296 0.112 Uiso 1 1 calc R U
C305 C 0.7977(11) 0.2762(5) 0.6874(7) 0.084(2) Uani 1 1 d . U
H30I H 0.7903 0.3022 0.6490 0.100 Uiso 1 1 calc R U
H30J H 0.8719 0.2731 0.7031 0.100 Uiso 1 1 calc R U
C306 C 0.7448(9) 0.2958(5) 0.7483(6) 0.068(2) Uani 1 1 d . U
H30K H 0.7759 0.3289 0.7646 0.082 Uiso 1 1 calc R U
H30L H 0.6716 0.3020 0.7322 0.082 Uiso 1 1 calc R U
C307 C 0.8499(8) 0.0509(4) 0.6930(6) 0.064(2) Uani 1 1 d . U
H30M H 0.8516 0.0248 0.6550 0.077 Uiso 1 1 calc R U
H30N H 0.8856 0.0364 0.7372 0.077 Uiso 1 1 calc R U
C308 C 0.9048(7) 0.0988(4) 0.6726(5) 0.0475(18) Uani 1 1 d . U
H30O H 0.9753 0.0897 0.6623 0.057 Uiso 1 1 calc R U
H30P H 0.8684 0.1134 0.6287 0.057 Uiso 1 1 calc R U
C309 C 0.9839(6) 0.1260(3) 0.7864(5) 0.0360(15) Uani 1 1 d . U
H30Q H 1.0522 0.1201 0.7697 0.043 Uiso 1 1 calc R U
H30R H 0.9639 0.0949 0.8120 0.043 Uiso 1 1 calc R U
C310 C 0.9865(6) 0.1715(3) 0.8337(4) 0.0350(15) Uani 1 1 d . U
H31A H 1.0395 0.1669 0.8744 0.042 Uiso 1 1 calc R U
H31B H 1.0037 0.2027 0.8072 0.042 Uiso 1 1 calc R U
C311 C 0.8776(7) 0.2229(4) 0.8977(5) 0.0486(17) Uani 1 1 d . U
H31C H 0.9433 0.2302 0.9266 0.058 Uiso 1 1 calc R U
H31D H 0.8244 0.2177 0.9307 0.058 Uiso 1 1 calc R U
C312 C 0.8493(7) 0.2673(4) 0.8522(6) 0.0537(17) Uani 1 1 d . U
H31E H 0.9047 0.2739 0.8213 0.064 Uiso 1 1 calc R U
H31F H 0.8435 0.2980 0.8825 0.064 Uiso 1 1 calc R U
C313 C 0.7038(8) 0.0288(5) 0.7566(6) 0.073(2) Uani 1 1 d . U
H31G H 0.7301 -0.0064 0.7501 0.087 Uiso 1 1 calc R U
H31H H 0.6279 0.0276 0.7490 0.087 Uiso 1 1 calc R U
C314 C 0.7359(7) 0.0462(4) 0.8320(6) 0.0541(17) Uani 1 1 d . U
H31I H 0.7071 0.0225 0.8658 0.065 Uiso 1 1 calc R U
H31J H 0.8117 0.0451 0.8411 0.065 Uiso 1 1 calc R U
C315 C 0.5994(6) 0.1006(4) 0.8615(6) 0.0476(18) Uani 1 1 d . U
H31K H 0.5927 0.0811 0.9058 0.057 Uiso 1 1 calc R U
H31L H 0.5515 0.0856 0.8232 0.057 Uiso 1 1 calc R U
C316 C 0.5732(7) 0.1549(4) 0.8719(6) 0.052(2) Uani 1 1 d . U
H31M H 0.5001 0.1573 0.8808 0.063 Uiso 1 1 calc R U
H31N H 0.6151 0.1681 0.9145 0.063 Uiso 1 1 calc R U
C317 C 0.5704(6) 0.2377(4) 0.8187(5) 0.0449(16) Uani 1 1 d . U
H31O H 0.5129 0.2434 0.8482 0.054 Uiso 1 1 calc R U
H31P H 0.5494 0.2513 0.7705 0.054 Uiso 1 1 calc R U
C318 C 0.6631(7) 0.2667(4) 0.8506(5) 0.0497(18) Uani 1 1 d . U
H31Q H 0.6462 0.3037 0.8533 0.060 Uiso 1 1 calc R U
H31R H 0.6825 0.2542 0.8996 0.060 Uiso 1 1 calc R U
N301 N 0.7415(6) 0.0624(4) 0.7043(5) 0.0632(12) Uani 1 1 d . U
N302 N 0.7520(6) 0.2599(3) 0.8073(4) 0.0489(11) Uani 1 1 d . U
Na3 Na 0.7424(2) 0.16214(15) 0.75945(18) 0.0410(6) Uani 1 1 d . U
O301 O 0.6105(6) 0.1566(4) 0.6491(4) 0.0869(15) Uani 1 1 d . U
O302 O 0.7632(6) 0.2292(3) 0.6589(4) 0.0725(13) Uani 1 1 d . U
O303 O 0.9100(4) 0.1367(2) 0.7277(3) 0.0393(10) Uani 1 1 d . U
O304 O 0.8881(4) 0.1772(2) 0.8587(3) 0.0386(10) Uani 1 1 d . U
O305 O 0.7009(4) 0.0969(3) 0.8433(3) 0.0455(10) Uani 1 1 d . U
O306 O 0.5894(5) 0.1852(3) 0.8143(4) 0.0526(12) Uani 1 1 d . U
C401 C 0.6783(7) 0.7245(4) 0.4257(5) 0.049(2) Uani 1 1 d . .
H40A H 0.6884 0.7003 0.4661 0.059 Uiso 1 1 calc R U
H40B H 0.6105 0.7173 0.3995 0.059 Uiso 1 1 calc R U
C402 C 0.6795(8) 0.7787(4) 0.4536(5) 0.048(2) Uani 1 1 d . .
H40C H 0.6263 0.7823 0.4870 0.058 Uiso 1 1 calc R U
H40D H 0.7471 0.7859 0.4800 0.058 Uiso 1 1 calc R U
C403 C 0.5548(6) 0.8231(4) 0.3741(5) 0.036(2) Uani 1 1 d . .
H40E H 0.5192 0.8374 0.4135 0.044 Uiso 1 1 calc R U
H40F H 0.5219 0.7901 0.3590 0.044 Uiso 1 1 calc R U
C404 C 0.5487(6) 0.8598(3) 0.3133(4) 0.0329(19) Uani 1 1 d . .
H40G H 0.4761 0.8683 0.2977 0.040 Uiso 1 1 calc R U
H40H H 0.5855 0.8920 0.3273 0.040 Uiso 1 1 calc R U
C405 C 0.5940(6) 0.8647(3) 0.1942(4) 0.0322(19) Uani 1 1 d . .
H40I H 0.5252 0.8803 0.1833 0.039 Uiso 1 1 calc R U
H40J H 0.6065 0.8417 0.1543 0.039 Uiso 1 1 calc R U
C406 C 0.6752(5) 0.9075(3) 0.2001(4) 0.0313(18) Uani 1 1 d . .
H40K H 0.6699 0.9276 0.1555 0.038 Uiso 1 1 calc R U
H40L H 0.6624 0.9309 0.2394 0.038 Uiso 1 1 calc R U
C407 C 0.7324(8) 0.6726(4) 0.3297(6) 0.052(3) Uani 1 1 d . .
H40M H 0.7951 0.6602 0.3099 0.063 Uiso 1 1 calc R U
H40N H 0.7055 0.6441 0.3572 0.063 Uiso 1 1 calc R U
C408 C 0.6553(7) 0.6863(4) 0.2709(5) 0.048(2) Uani 1 1 d . .
H40O H 0.6376 0.6553 0.2418 0.058 Uiso 1 1 calc R U
H40P H 0.5921 0.6982 0.2907 0.058 Uiso 1 1 calc R U
C409 C 0.7512(7) 0.7073(3) 0.1742(5) 0.042(2) Uani 1 1 d . .
H40Q H 0.7093 0.6854 0.1397 0.050 Uiso 1 1 calc R U
H40R H 0.8087 0.6864 0.1969 0.050 Uiso 1 1 calc R U
C410 C 0.7921(7) 0.7528(3) 0.1369(4) 0.041(2) Uani 1 1 d . .
H41A H 0.8314 0.7411 0.0978 0.049 Uiso 1 1 calc R U
H41B H 0.7346 0.7746 0.1163 0.049 Uiso 1 1 calc R U
C411 C 0.8971(6) 0.8271(3) 0.1588(4) 0.0321(18) Uani 1 1 d . .
H41C H 0.9227 0.8187 0.1126 0.039 Uiso 1 1 calc R U
H41D H 0.9562 0.8392 0.1912 0.039 Uiso 1 1 calc R U
C412 C 0.8195(6) 0.8701(3) 0.1477(4) 0.0287(17) Uani 1 1 d . .
H41E H 0.8522 0.9001 0.1269 0.034 Uiso 1 1 calc R U
H41F H 0.7619 0.8588 0.1133 0.034 Uiso 1 1 calc R U
C413 C 0.8586(7) 0.7080(4) 0.4182(5) 0.053(3) Uani 1 1 d . .
H41G H 0.8651 0.6713 0.4318 0.064 Uiso 1 1 calc R U
H41H H 0.8618 0.7285 0.4625 0.064 Uiso 1 1 calc R U
C414 C 0.9489(7) 0.7228(4) 0.3770(6) 0.056(3) Uani 1 1 d . .
H41I H 1.0139 0.7162 0.4070 0.068 Uiso 1 1 calc R U
H41J H 0.9481 0.7011 0.3340 0.068 Uiso 1 1 calc R U
C415 C 0.9814(7) 0.8107(4) 0.4115(5) 0.053(3) Uani 1 1 d . .
H41K H 1.0543 0.8037 0.4278 0.064 Uiso 1 1 calc R U
H41L H 0.9405 0.8072 0.4526 0.064 Uiso 1 1 calc R U
C416 C 0.9698(6) 0.8634(4) 0.3808(5) 0.051(3) Uani 1 1 d . .
H41M H 0.9978 0.8893 0.4160 0.061 Uiso 1 1 calc R U
H41N H 1.0073 0.8663 0.3380 0.061 Uiso 1 1 calc R U
C417 C 0.8381(6) 0.9213(3) 0.3317(4) 0.037(2) Uani 1 1 d . .
H41O H 0.8837 0.9474 0.3564 0.044 Uiso 1 1 calc R U
H41P H 0.7664 0.9303 0.3392 0.044 Uiso 1 1 calc R U
C418 C 0.8501(6) 0.9228(3) 0.2535(4) 0.0314(18) Uani 1 1 d . .
H41Q H 0.8355 0.9579 0.2352 0.038 Uiso 1 1 calc R U
H41R H 0.9219 0.9143 0.2460 0.038 Uiso 1 1 calc R U
N401 N 0.7595(5) 0.7161(3) 0.3779(4) 0.0420(18) Uani 1 1 d . .
N402 N 0.7794(4) 0.8857(3) 0.2133(3) 0.0258(14) Uani 1 1 d . .
Na4 Na 0.7702(2) 0.80081(12) 0.29826(15) 0.0280(7) Uani 1 1 d . .
O401 O 0.6603(4) 0.8153(2) 0.3967(3) 0.0359(13) Uani 1 1 d . .
O402 O 0.5951(4) 0.8352(2) 0.2577(3) 0.0303(12) Uani 1 1 d . .
O403 O 0.6908(4) 0.7260(2) 0.2261(3) 0.0371(14) Uani 1 1 d . .
O404 O 0.8570(4) 0.7814(2) 0.1876(3) 0.0338(13) Uani 1 1 d . .
O405 O 0.9452(4) 0.7756(3) 0.3564(3) 0.0468(16) Uani 1 1 d . .
O406 O 0.8620(4) 0.8720(2) 0.3624(3) 0.0378(14) Uani 1 1 d . .
Cl1S Cl 0.9098(3) 0.77290(14) 0.73296(19) 0.0855(10) Uani 1 1 d . .
Cl2S Cl 0.8414(3) 0.88802(13) 0.7280(2) 0.0870(10) Uani 1 1 d . .
C1S C 0.7978(4) 0.7909(3) 0.7652(3) 0.051(3) Uani 1 1 d G .
C2S C 0.7687(5) 0.8423(2) 0.7656(3) 0.045(2) Uani 1 1 d G .
C3S C 0.6801(5) 0.8566(3) 0.7954(4) 0.077(4) Uani 1 1 d G .
H3S H 0.6603 0.8917 0.7957 0.092 Uiso 1 1 calc R U
C4S C 0.6206(4) 0.8195(5) 0.8248(3) 0.113(8) Uani 1 1 d G .
H4S H 0.5600 0.8293 0.8452 0.136 Uiso 1 1 calc R U
C5S C 0.6497(6) 0.7682(4) 0.8244(4) 0.108(7) Uani 1 1 d G .
H5S H 0.6090 0.7428 0.8444 0.130 Uiso 1 1 calc R U
C6S C 0.7383(7) 0.7539(2) 0.7945(4) 0.070(4) Uani 1 1 d G .
H6S H 0.7581 0.7188 0.7942 0.084 Uiso 1 1 calc R U
Cl1D Cl 0.1707(3) 0.73040(16) 0.8049(3) 0.1266(18) Uani 1 1 d . .
Cl2D Cl 0.4004(2) 0.70077(12) 0.79505(14) 0.0651(8) Uani 1 1 d . .
C1D C 0.2022(5) 0.6724(3) 0.7661(4) 0.068(3) Uani 1 1 d G .
C2D C 0.3046(4) 0.6595(3) 0.7625(3) 0.048(3) Uani 1 1 d G .
C3D C 0.3299(5) 0.6124(3) 0.7343(4) 0.058(3) Uani 1 1 d G .
H3D H 0.3999 0.6035 0.7318 0.070 Uiso 1 1 calc R U
C4D C 0.2528(8) 0.5782(3) 0.7097(4) 0.082(4) Uani 1 1 d G .
H4D H 0.2701 0.5460 0.6904 0.099 Uiso 1 1 calc R U
C5D C 0.1504(6) 0.5911(4) 0.7133(4) 0.094(5) Uani 1 1 d G .
H5D H 0.0977 0.5677 0.6965 0.112 Uiso 1 1 calc R U
C6D C 0.1251(4) 0.6382(4) 0.7416(5) 0.092(5) Uani 1 1 d G .
H6D H 0.0551 0.6470 0.7440 0.110 Uiso 1 1 calc R U

loop_
_atom_site_aniso_label
_atom_site_aniso_U_11
_atom_site_aniso_U_22
_atom_site_aniso_U_33
_atom_site_aniso_U_23
_atom_site_aniso_U_13
_atom_site_aniso_U_12
C101 0.024(3) 0.021(4) 0.015(3) 0.001(3) 0.001(2) 0.001(3)
C102 0.027(4) 0.027(4) 0.016(3) 0.003(3) 0.002(3) -0.002(3)
C103 0.026(4) 0.031(4) 0.016(4) 0.001(3) -0.002(3) -0.002(3)
C104 0.023(4) 0.023(4) 0.019(4) 0.001(3) 0.000(3) -0.001(3)
C105 0.022(4) 0.020(4) 0.021(4) 0.003(3) 0.003(3) -0.002(3)
C106 0.030(4) 0.020(4) 0.020(4) 0.000(3) 0.007(3) 0.003(3)
C107 0.027(4) 0.020(4) 0.020(4) 0.005(3) 0.008(3) 0.001(3)
C108 0.023(4) 0.030(5) 0.020(4) 0.001(3) 0.003(3) -0.002(3)
C109 0.024(4) 0.029(5) 0.020(4) 0.003(3) 0.005(3) -0.003(3)
C110 0.025(4) 0.028(4) 0.023(4) -0.005(3) 0.007(3) -0.008(3)
C111 0.030(4) 0.029(5) 0.026(4) 0.000(3) 0.002(3) -0.004(3)
C112 0.029(4) 0.026(4) 0.015(4) 0.000(3) 0.000(3) -0.005(3)
C113 0.031(4) 0.022(4) 0.020(4) -0.005(3) 0.003(3) 0.000(3)
C114 0.035(4) 0.023(4) 0.016(4) -0.005(3) -0.005(3) -0.001(3)
C115 0.034(4) 0.024(4) 0.014(3) -0.005(3) 0.001(3) 0.005(3)
C116 0.029(4) 0.023(4) 0.014(3) 0.000(3) -0.001(3) 0.006(3)
C117 0.024(4) 0.037(5) 0.023(4) 0.001(4) 0.003(3) 0.002(3)
C118 0.024(4) 0.043(6) 0.035(5) -0.001(4) -0.005(3) -0.002(3)
C119 0.031(5) 0.038(5) 0.042(5) -0.002(4) -0.009(4) -0.009(4)
C120 0.035(4) 0.029(5) 0.032(4) 0.002(4) -0.005(3) -0.003(3)
C121 0.036(4) 0.015(4) 0.032(4) 0.001(3) 0.010(3) 0.000(3)
C122 0.052(5) 0.020(5) 0.043(5) -0.005(4) 0.011(4) 0.002(4)
C123 0.038(5) 0.028(5) 0.044(5) 0.003(4) 0.012(4) 0.012(4)
C124 0.030(4) 0.024(4) 0.032(4) 0.008(3) 0.004(3) 0.004(3)
C125 0.030(4) 0.030(5) 0.023(4) -0.005(3) 0.004(3) -0.002(3)
C126 0.024(4) 0.040(5) 0.033(5) -0.007(4) 0.006(3) -0.010(3)
C127 0.043(5) 0.031(5) 0.035(5) -0.006(4) 0.001(4) -0.016(4)
C128 0.036(5) 0.029(5) 0.033(5) -0.002(3) 0.000(3) -0.007(3)
C129 0.048(5) 0.024(5) 0.033(5) -0.005(4) -0.008(4) -0.001(4)
C130 0.067(6) 0.018(5) 0.033(5) -0.005(4) -0.008(4) 0.011(4)
C131 0.052(5) 0.037(5) 0.018(4) -0.013(3) -0.010(4) 0.020(4)
C132 0.041(5) 0.031(5) 0.016(4) 0.000(3) -0.003(3) 0.004(3)
C133 0.052(5) 0.023(5) 0.011(3) -0.006(3) -0.006(3) 0.002(3)
C134 0.047(5) 0.045(6) 0.022(4) -0.020(4) -0.019(3) 0.018(4)
C135 0.029(4) 0.067(7) 0.020(4) -0.020(4) 0.004(3) -0.015(4)
C136 0.040(4) 0.019(4) 0.021(4) -0.003(3) -0.006(3) -0.004(3)
C137 0.033(4) 0.029(4) 0.019(4) -0.007(3) -0.002(3) 0.000(3)
C138 0.160(11) 0.030(6) 0.024(5) 0.005(4) -0.006(6) -0.006(7)
C139 0.079(8) 0.111(12) 0.070(8) -0.054(7) -0.045(6) 0.069(8)
C140 0.052(6) 0.150(13) 0.044(6) -0.051(7) 0.020(5) -0.066(7)
C141 0.100(8) 0.027(6) 0.032(5) -0.002(4) -0.016(5) -0.002(5)
C142 0.038(5) 0.074(8) 0.028(5) -0.020(5) 0.007(4) 0.001(5)
Cl1 0.0504(12) 0.0201(10) 0.0293(10) -0.0018(8) 0.0040(9) -0.0023(8)
Cl2 0.0233(8) 0.0431(12) 0.0227(8) -0.0026(9) 0.0015(6) -0.0019(9)
N101 0.022(3) 0.019(3) 0.015(3) -0.005(2) -0.001(2) -0.001(2)
N102 0.022(3) 0.026(3) 0.017(3) -0.003(3) 0.005(2) 0.001(3)
N103 0.029(3) 0.017(3) 0.024(3) -0.001(2) 0.002(2) -0.003(2)
N104 0.027(3) 0.017(3) 0.016(3) -0.001(2) 0.001(2) 0.003(2)
N105 0.028(3) 0.018(3) 0.019(3) -0.002(2) 0.004(2) -0.002(2)
N106 0.023(3) 0.033(4) 0.023(3) 0.002(3) 0.007(2) -0.002(3)
N107 0.030(3) 0.028(4) 0.027(3) -0.003(3) 0.000(3) -0.001(3)
N108 0.025(3) 0.029(4) 0.015(3) 0.001(3) -0.002(2) 0.004(3)
Rh1 0.0242(3) 0.0212(3) 0.0153(3) -0.0024(2) 0.0001(2) 0.0002(2)
Sn1 0.0210(2) 0.0183(3) 0.0158(2) -0.00200(19) 0.00129(17) 0.00024(19)
C201 0.026(4) 0.033(5) 0.015(4) -0.007(3) 0.000(3) -0.011(3)
C202 0.032(4) 0.036(5) 0.021(4) -0.003(3) 0.004(3) -0.010(3)
C203 0.046(5) 0.021(4) 0.018(4) -0.004(3) 0.004(3) -0.015(3)
C204 0.035(4) 0.025(4) 0.017(4) -0.004(3) 0.000(3) -0.004(3)
C205 0.036(4) 0.025(4) 0.022(4) -0.003(3) -0.001(3) -0.004(3)
C206 0.024(4) 0.039(5) 0.029(4) -0.004(4) -0.003(3) 0.000(3)
C207 0.023(4) 0.035(5) 0.021(4) -0.005(3) -0.003(3) -0.001(3)
C208 0.023(4) 0.034(5) 0.017(4) -0.005(3) 0.000(3) -0.002(3)
C209 0.018(3) 0.033(5) 0.013(3) 0.001(3) -0.005(2) -0.005(3)
C210 0.029(4) 0.027(4) 0.016(4) -0.002(3) -0.005(3) -0.011(3)
C211 0.030(4) 0.034(5) 0.016(4) 0.001(3) -0.005(3) -0.009(3)
C212 0.032(4) 0.026(4) 0.015(4) 0.001(3) -0.003(3) -0.005(3)
C213 0.027(4) 0.030(5) 0.014(3) 0.000(3) -0.003(3) -0.001(3)
C214 0.026(4) 0.041(5) 0.019(4) -0.007(3) -0.004(3) 0.000(3)
C215 0.030(4) 0.042(5) 0.017(3) -0.004(3) -0.005(3) 0.004(4)
C216 0.025(4) 0.044(5) 0.015(3) -0.002(4) 0.001(3) -0.003(4)
C217 0.039(5) 0.048(6) 0.020(4) -0.002(4) 0.003(3) -0.024(4)
C218 0.056(6) 0.043(6) 0.029(5) -0.002(4) 0.012(4) -0.027(5)
C219 0.070(6) 0.031(5) 0.026(5) 0.000(4) 0.003(4) -0.024(4)
C220 0.050(5) 0.026(5) 0.022(4) -0.005(3) 0.001(3) -0.011(4)
C221 0.039(5) 0.029(5) 0.049(6) -0.002(4) -0.003(4) 0.002(4)
C222 0.039(5) 0.051(7) 0.055(6) 0.003(5) -0.004(4) 0.015(4)
C223 0.031(5) 0.061(7) 0.054(6) 0.007(5) 0.012(4) 0.010(4)
C224 0.021(4) 0.044(5) 0.035(5) -0.003(4) 0.000(3) -0.004(3)
C225 0.032(4) 0.048(6) 0.017(4) 0.001(4) 0.001(3) -0.015(4)
C226 0.051(5) 0.044(6) 0.025(4) 0.001(4) 0.002(4) -0.026(4)
C227 0.064(6) 0.031(5) 0.035(5) 0.013(4) -0.009(4) -0.017(4)
C228 0.041(5) 0.031(5) 0.029(4) 0.002(4) -0.004(4) -0.005(4)
C229 0.030(4) 0.044(5) 0.025(4) -0.007(4) -0.009(3) 0.005(4)
C230 0.031(5) 0.057(7) 0.034(5) -0.013(4) -0.006(4) 0.016(4)
C231 0.029(4) 0.063(7) 0.032(4) -0.014(4) -0.001(3) 0.007(4)
C232 0.026(4) 0.051(6) 0.027(4) -0.004(4) 0.002(3) -0.003(4)
C233 0.032(4) 0.030(5) 0.017(4) 0.004(3) 0.001(3) -0.006(3)
C234 0.024(4) 0.033(5) 0.022(4) 0.009(3) 0.002(3) 0.003(3)
C235 0.029(4) 0.043(5) 0.014(3) 0.007(4) -0.005(3) 0.001(4)
C236 0.045(4) 0.031(5) 0.014(3) -0.002(3) 0.006(3) -0.007(4)
C237 0.025(4) 0.037(5) 0.019(4) 0.003(3) 0.005(3) -0.003(3)
C238 0.040(5) 0.033(5) 0.026(4) 0.006(3) 0.003(3) -0.010(4)
C239 0.040(5) 0.042(6) 0.036(5) 0.011(4) 0.006(4) 0.009(4)
C240 0.043(5) 0.073(8) 0.021(4) 0.004(4) -0.003(3) -0.018(5)
C241 0.065(6) 0.038(6) 0.028(5) 0.003(4) 0.009(4) 0.005(4)
C242 0.028(4) 0.055(6) 0.037(5) 0.006(4) 0.011(3) 0.006(4)
Cl3 0.0639(14) 0.0247(11) 0.0230(10) -0.0003(8) 0.0027(9) 0.0066(9)
Cl4 0.0265(9) 0.0556(15) 0.0232(9) -0.0016(9) 0.0025(7) -0.0155(9)
N201 0.024(3) 0.023(4) 0.022(3) -0.001(3) 0.001(2) -0.006(2)
N202 0.025(3) 0.027(4) 0.017(3) 0.000(2) 0.002(2) -0.005(3)
N203 0.027(3) 0.021(3) 0.013(3) 0.000(2) 0.001(2) -0.005(2)
N204 0.022(3) 0.029(4) 0.023(3) -0.003(3) -0.001(2) -0.002(3)
N205 0.031(3) 0.022(4) 0.031(4) -0.003(3) 0.000(3) -0.005(3)
N206 0.027(3) 0.035(4) 0.020(3) -0.003(3) 0.001(2) -0.008(3)
N207 0.031(3) 0.028(4) 0.016(3) 0.003(3) -0.002(3) 0.001(3)
N208 0.024(3) 0.035(4) 0.028(4) 0.001(3) -0.001(3) -0.007(3)
Rh2 0.0224(3) 0.0214(3) 0.0148(3) 0.0002(2) 0.0011(2) -0.0028(2)
Sn2 0.0199(2) 0.0221(3) 0.0158(2) -0.0006(2) 0.00001(17) -0.0047(2)
C301 0.081(4) 0.110(4) 0.076(4) -0.038(3) 0.009(4) -0.029(4)
C302 0.072(5) 0.130(4) 0.084(6) -0.023(4) -0.009(4) -0.019(3)
C303 0.087(5) 0.124(5) 0.057(4) 0.005(4) -0.011(3) 0.034(4)
C304 0.092(5) 0.111(5) 0.076(5) 0.026(4) -0.004(4) 0.038(4)
C305 0.101(6) 0.080(4) 0.074(4) 0.026(3) 0.032(4) 0.006(4)
C306 0.071(5) 0.059(3) 0.079(4) 0.024(3) 0.024(3) 0.008(4)
C307 0.065(3) 0.056(3) 0.077(5) -0.030(4) 0.034(3) -0.014(3)
C308 0.044(4) 0.054(4) 0.047(4) -0.014(3) 0.016(3) 0.000(3)
C309 0.031(3) 0.033(4) 0.044(3) 0.005(3) 0.007(2) 0.004(3)
C310 0.031(2) 0.037(4) 0.036(3) 0.003(3) 0.004(2) -0.003(3)
C311 0.043(4) 0.052(4) 0.051(4) -0.012(2) 0.006(3) 0.001(3)
C312 0.048(3) 0.044(3) 0.071(5) -0.007(3) 0.016(3) -0.001(3)
C313 0.073(5) 0.064(3) 0.086(3) -0.029(3) 0.038(4) -0.024(4)
C314 0.045(4) 0.044(3) 0.076(3) -0.003(3) 0.017(4) -0.001(3)
C315 0.038(3) 0.045(3) 0.062(5) -0.007(3) 0.015(3) -0.007(3)
C316 0.051(4) 0.052(3) 0.058(4) 0.000(3) 0.023(3) 0.011(3)
C317 0.038(3) 0.052(3) 0.046(4) 0.002(3) 0.013(3) 0.011(3)
C318 0.046(3) 0.047(4) 0.058(4) -0.004(3) 0.017(3) 0.006(3)
N301 0.056(3) 0.070(2) 0.067(3) -0.031(2) 0.025(2) -0.019(2)
N302 0.042(2) 0.041(2) 0.067(3) 0.0095(19) 0.020(2) 0.0086(19)
Na3 0.0300(14) 0.0530(16) 0.0408(17) -0.0030(12) 0.0072(11) 0.0065(13)
O301 0.070(3) 0.124(3) 0.061(2) -0.004(2) -0.018(2) 0.005(2)
O302 0.079(3) 0.086(3) 0.053(2) 0.0233(19) 0.011(2) 0.023(2)
O303 0.0379(19) 0.044(3) 0.037(2) -0.0064(19) 0.0086(16) 0.0010(17)
O304 0.0356(19) 0.043(2) 0.038(2) -0.0018(18) 0.0079(16) 0.0005(18)
O305 0.040(2) 0.044(2) 0.055(2) -0.0040(18) 0.017(2) 0.0001(17)
O306 0.039(2) 0.049(2) 0.073(3) 0.001(2) 0.018(2) 0.0042(18)
C401 0.055(6) 0.051(7) 0.043(6) 0.015(5) 0.014(4) 0.003(5)
C402 0.061(6) 0.060(7) 0.025(5) 0.003(4) 0.011(4) 0.010(5)
C403 0.029(4) 0.041(6) 0.040(5) -0.004(4) 0.010(4) -0.004(4)
C404 0.031(4) 0.034(5) 0.035(5) -0.001(4) 0.008(3) 0.000(3)
C405 0.032(4) 0.034(5) 0.030(4) -0.006(4) 0.000(3) 0.008(3)
C406 0.025(4) 0.032(5) 0.037(5) 0.008(4) 0.004(3) 0.004(3)
C407 0.066(6) 0.028(5) 0.068(7) 0.003(5) 0.025(5) 0.002(4)
C408 0.052(6) 0.032(6) 0.063(7) -0.011(5) 0.016(5) -0.007(4)
C409 0.045(5) 0.035(5) 0.043(5) -0.009(4) -0.005(4) 0.008(4)
C410 0.048(5) 0.038(5) 0.033(5) -0.001(4) -0.013(4) 0.008(4)
C411 0.029(4) 0.042(5) 0.026(4) -0.003(4) 0.007(3) 0.003(4)
C412 0.034(4) 0.028(5) 0.024(4) 0.000(3) 0.003(3) 0.002(3)
C413 0.063(6) 0.057(7) 0.040(6) 0.017(5) 0.004(5) 0.026(5)
C414 0.043(6) 0.072(8) 0.053(6) 0.015(5) -0.001(5) 0.022(5)
C415 0.037(5) 0.087(9) 0.032(5) 0.006(5) -0.009(4) -0.003(5)
C416 0.033(5) 0.090(9) 0.029(5) -0.009(5) -0.005(4) -0.017(5)
C417 0.030(4) 0.046(6) 0.035(5) -0.016(4) 0.006(3) -0.014(4)
C418 0.034(4) 0.030(5) 0.031(4) -0.003(4) 0.006(3) -0.008(3)
N401 0.045(4) 0.040(5) 0.041(4) 0.011(4) 0.007(3) 0.009(3)
N402 0.023(3) 0.030(4) 0.024(3) -0.002(3) 0.003(2) 0.000(3)
Na4 0.0293(15) 0.0296(18) 0.0249(16) 0.0002(13) 0.0013(12) -0.0004(12)
O401 0.034(3) 0.042(4) 0.032(3) 0.006(3) 0.005(2) 0.001(3)
O402 0.030(3) 0.032(3) 0.030(3) -0.001(2) 0.006(2) 0.001(2)
O403 0.033(3) 0.034(4) 0.044(4) -0.010(3) 0.001(3) 0.009(2)
O404 0.038(3) 0.033(3) 0.029(3) 0.001(2) -0.002(2) 0.008(2)
O405 0.041(3) 0.072(5) 0.026(3) 0.004(3) -0.001(3) 0.007(3)
O406 0.033(3) 0.053(4) 0.026(3) 0.001(3) 0.001(2) -0.011(3)
Cl1S 0.084(2) 0.087(3) 0.091(2) 0.0052(19) 0.0319(18) 0.0314(18)
Cl2S 0.092(2) 0.060(2) 0.110(3) 0.0204(19) 0.015(2) -0.0004(17)
C1S 0.049(6) 0.063(8) 0.038(5) 0.004(5) -0.003(4) -0.009(5)
C2S 0.031(5) 0.071(8) 0.034(5) 0.003(5) 0.000(4) 0.007(4)
C3S 0.059(7) 0.132(12) 0.036(6) 0.005(7) -0.013(5) 0.045(8)
C4S 0.031(6) 0.28(2) 0.029(6) 0.028(10) 0.004(5) 0.009(10)
C5S 0.052(8) 0.22(2) 0.050(8) 0.052(10) -0.027(6) -0.067(10)
C6S 0.087(9) 0.076(9) 0.043(6) 0.008(6) -0.017(6) -0.030(7)
Cl1D 0.088(3) 0.070(3) 0.231(6) 0.028(3) 0.063(3) 0.020(2)
Cl2D 0.0640(17) 0.081(2) 0.0489(15) -0.0004(14) -0.0020(12) -0.0252(15)
C1D 0.052(7) 0.072(9) 0.082(9) 0.039(7) 0.016(6) 0.005(6)
C2D 0.037(5) 0.071(8) 0.034(5) 0.019(5) -0.001(4) -0.010(5)
C3D 0.053(6) 0.084(9) 0.041(6) -0.009(6) 0.020(5) -0.003(6)
C4D 0.122(12) 0.081(10) 0.047(7) -0.012(6) 0.023(7) -0.043(9)
C5D 0.091(10) 0.138(15) 0.047(7) 0.032(8) -0.019(7) -0.070(10)
C6D 0.055(8) 0.117(13) 0.099(11) 0.061(10) -0.020(7) -0.032(8)

loop_
_atom_type_symbol
_atom_type_description
_atom_type_scat_dispersion_real
_atom_type_scat_dispersion_imag
_atom_type_scat_source
C C 0.0033 0.0016 'International Tables Vol C Tables 4.2.6.8 and 6.1.1.4'
H H 0.0000 0.0000 'International Tables Vol C Tables 4.2.6.8 and 6.1.1.4'
N N 0.0061 0.0033 'International Tables Vol C Tables 4.2.6.8 and 6.1.1.4'
O O 0.0106 0.0060 'International Tables Vol C Tables 4.2.6.8 and 6.1.1.4'
Na Na 0.0362 0.0249 'International Tables Vol C Tables 4.2.6.8 and 6.1.1.4'
Cl Cl 0.1484 0.1585 'International Tables Vol C Tables 4.2.6.8 and 6.1.1.4'
Rh Rh -1.1178 0.9187 'International Tables Vol C Tables 4.2.6.8 and 6.1.1.4'
Sn Sn -0.6537 1.4246 'International Tables Vol C Tables 4.2.6.8 and 6.1.1.4'

loop_
_exptl_crystal_face_index_h
_exptl_crystal_face_index_k
_exptl_crystal_face_index_l
_exptl_crystal_face_perp_dist
_exptl_oxdiff_crystal_face_indexfrac_h
_exptl_oxdiff_crystal_face_indexfrac_k
_exptl_oxdiff_crystal_face_indexfrac_l
_exptl_oxdiff_crystal_face_x
_exptl_oxdiff_crystal_face_y
_exptl_oxdiff_crystal_face_z
17 15 -2 0.1525 16.8112 15.1094 -1.7936 0.0053 -0.0106 -0.9999
0 -1 0 0.0952 -0.0000 -1.0000 0.0000 -0.0105 0.0227 0.0109
0 0 1 0.0010 0.0000 0.0000 1.0000 -0.0344 -0.0155 -0.0009
0 0 -1 0.0318 -0.0000 -0.0000 -0.8000 0.0275 0.0124 0.0007
-15 23 2 0.0997 -14.5432 22.5790 2.4630 0.3377 -0.8128 0.4746
0 37 1 0.0984 0.1892 36.6638 0.9617 0.3487 -0.8423 -0.4110
6 -34 1 0.0594 6.4723 -34.2526 1.0239 -0.4769 0.8775 0.0513

loop_
_geom_angle_atom_site_label_1
_geom_angle_atom_site_label_2
_geom_angle_atom_site_label_3
_geom_angle
N108 C101 N101 128.4(6)
N108 C101 C102 122.8(6)
N101 C101 C102 108.7(6)
C103 C102 C117 121.4(7)
C103 C102 C101 107.4(6)
C117 C102 C101 131.2(7)
C102 C103 C120 121.1(7)
C102 C103 C104 107.7(6)
C120 C103 C104 131.2(7)
N105 C104 N101 128.3(6)
N105 C104 C103 124.1(7)
N101 C104 C103 107.6(6)
N105 C105 N102 127.7(6)
N105 C105 C106 123.9(7)
N102 C105 C106 108.2(6)
C121 C106 C107 120.3(7)
C121 C106 C105 132.3(7)
C107 C106 C105 107.2(6)
C106 C107 C124 121.5(7)
C106 C107 C108 106.5(6)
C124 C107 C108 131.8(7)
N106 C108 N102 127.9(7)
N106 C108 C107 122.2(6)
N102 C108 C107 109.3(6)
N106 C109 N103 129.4(6)
N106 C109 C110 121.4(7)
N103 C109 C110 109.0(6)
C111 C110 C125 122.5(7)
C111 C110 C109 106.6(6)
C125 C110 C109 130.8(7)
C110 C111 C128 119.4(7)
C110 C111 C112 108.0(7)
C128 C111 C112 132.6(8)
N107 C112 N103 128.0(7)
N107 C112 C111 124.3(7)
N103 C112 C111 107.7(6)
N107 C113 N104 128.2(7)
N107 C113 C114 123.4(7)
N104 C113 C114 108.3(6)
C129 C114 C115 120.1(7)
C129 C114 C113 133.7(7)
C115 C114 C113 106.2(6)
C132 C115 C114 121.1(7)
C132 C115 C116 130.7(7)
C114 C115 C116 108.1(6)
N108 C116 N104 128.9(7)
N108 C116 C115 123.3(6)
N104 C116 C115 107.7(6)
C118 C117 C102 118.0(8)
C118 C117 H117 121.0
C102 C117 H117 121.0
C117 C118 C119 120.7(7)
C117 C118 H118 119.7
C119 C118 H118 119.7
C118 C119 C120 122.2(8)
C118 C119 H119 118.9
C120 C119 H119 118.9
C119 C120 C103 116.6(8)
C119 C120 H120 121.7
C103 C120 H120 121.7
C122 C121 C106 118.4(7)
C122 C121 H121 120.8
C106 C121 H121 120.8
C121 C122 C123 121.0(8)
C121 C122 H122 119.5
C123 C122 H122 119.5
C124 C123 C122 121.4(7)
C124 C123 H123 119.3
C122 C123 H123 119.3
C123 C124 C107 117.4(7)
C123 C124 H124 121.3
C107 C124 H124 121.3
C110 C125 C126 116.9(7)
C110 C125 H125 121.6
C126 C125 H125 121.6
C127 C126 C125 120.5(7)
C127 C126 H126 119.7
C125 C126 H126 119.7
C128 C127 C126 122.6(8)
C128 C127 H127 118.7
C126 C127 H127 118.7
C127 C128 C111 118.0(8)
C127 C128 H128 121.0
C111 C128 H128 121.0
C130 C129 C114 117.1(8)
C130 C129 H129 121.5
C114 C129 H129 121.5
C131 C130 C129 122.4(8)
C131 C130 H130 118.8
C129 C130 H130 118.8
C132 C131 C130 120.5(8)
C132 C131 H131 119.7
C130 C131 H131 119.7
C131 C132 C115 118.8(8)
C131 C132 H132 120.6
C115 C132 H132 120.6
C137 C133 C134 107.8(7)
C137 C133 C138 126.1(8)
C134 C133 C138 126.1(8)
C137 C133 Rh1 71.7(4)
C134 C133 Rh1 69.4(4)
C138 C133 Rh1 124.5(6)
C135 C134 C133 108.3(7)
C135 C134 C139 128.0(9)
C133 C134 C139 123.5(10)
C135 C134 Rh1 70.8(4)
C133 C134 Rh1 72.3(4)
C139 C134 Rh1 126.0(6)
C136 C135 C134 107.9(7)
C136 C135 C140 124.9(10)
C134 C135 C140 126.7(9)
C136 C135 Rh1 70.4(4)
C134 C135 Rh1 70.6(4)
C140 C135 Rh1 130.6(6)
C135 C136 C137 107.0(7)
C135 C136 C141 127.1(8)
C137 C136 C141 125.6(8)
C135 C136 Rh1 71.1(4)
C137 C136 Rh1 72.6(4)
C141 C136 Rh1 127.2(5)
C133 C137 C136 108.9(7)
C133 C137 C142 126.5(8)
C136 C137 C142 124.6(8)
C133 C137 Rh1 71.1(4)
C136 C137 Rh1 68.7(4)
C142 C137 Rh1 126.0(5)
C133 C138 H13A 109.5
C133 C138 H13B 109.5
H13A C138 H13B 109.5
C133 C138 H13C 109.5
H13A C138 H13C 109.5
H13B C138 H13C 109.5
C134 C139 H13D 109.5
C134 C139 H13E 109.5
H13D C139 H13E 109.5
C134 C139 H13F 109.5
H13D C139 H13F 109.5
H13E C139 H13F 109.5
C135 C140 H14A 109.5
C135 C140 H14B 109.5
H14A C140 H14B 109.5
C135 C140 H14C 109.5
H14A C140 H14C 109.5
H14B C140 H14C 109.5
C136 C141 H14D 109.5
C136 C141 H14E 109.5
H14D C141 H14E 109.5
C136 C141 H14F 109.5
H14D C141 H14F 109.5
H14E C141 H14F 109.5
C137 C142 H14G 109.5
C137 C142 H14H 109.5
H14G C142 H14H 109.5
C137 C142 H14I 109.5
H14G C142 H14I 109.5
H14H C142 H14I 109.5
C101 N101 C104 108.4(5)
C101 N101 Sn1 122.0(4)
C104 N101 Sn1 124.3(4)
C105 N102 C108 108.7(6)
C105 N102 Sn1 126.0(4)
C108 N102 Sn1 122.7(5)
C109 N103 C112 108.7(6)
C109 N103 Sn1 121.8(5)
C112 N103 Sn1 125.6(5)
C113 N104 C116 109.6(6)
C113 N104 Sn1 123.8(4)
C116 N104 Sn1 121.8(5)
C104 N105 C105 122.9(6)
C109 N106 C108 121.5(6)
C112 N107 C113 122.3(7)
C116 N108 C101 122.4(6)
C136 Rh1 C134 64.7(3)
C136 Rh1 C135 38.6(3)
C134 Rh1 C135 38.7(3)
C136 Rh1 C133 64.4(3)
C134 Rh1 C133 38.3(3)
C135 Rh1 C133 64.2(3)
C136 Rh1 C137 38.7(3)
C134 Rh1 C137 63.2(3)
C135 Rh1 C137 63.7(3)
C133 Rh1 C137 37.2(3)
C136 Rh1 Cl2 102.3(2)
C134 Rh1 Cl2 152.4(2)
C135 Rh1 Cl2 139.7(3)
C133 Rh1 Cl2 114.6(2)
C137 Rh1 Cl2 91.1(2)
C136 Rh1 Cl1 159.5(2)
C134 Rh1 Cl1 95.6(2)
C135 Rh1 Cl1 127.4(3)
C133 Rh1 Cl1 96.8(2)
C137 Rh1 Cl1 128.6(2)
Cl2 Rh1 Cl1 92.87(7)
C136 Rh1 Sn1 112.0(2)
C134 Rh1 Sn1 124.1(2)
C135 Rh1 Sn1 101.7(2)
C133 Rh1 Sn1 162.4(2)
C137 Rh1 Sn1 148.0(2)
Cl2 Rh1 Sn1 82.94(4)
Cl1 Rh1 Sn1 83.30(5)
N101 Sn1 N102 79.2(2)
N101 Sn1 N103 127.6(2)
N102 Sn1 N103 79.6(2)
N101 Sn1 N104 79.1(2)
N102 Sn1 N104 129.7(2)
N103 Sn1 N104 78.9(2)
N101 Sn1 Rh1 115.54(14)
N102 Sn1 Rh1 118.17(15)
N103 Sn1 Rh1 116.76(15)
N104 Sn1 Rh1 112.17(15)
N208 C201 N201 128.3(7)
N208 C201 C202 122.6(6)
N201 C201 C202 109.1(7)
C217 C202 C203 120.8(8)
C217 C202 C201 132.9(8)
C203 C202 C201 106.4(6)
C202 C203 C220 121.0(7)
C202 C203 C204 107.0(7)
C220 C203 C204 132.0(8)
N205 C204 N201 127.1(7)
N205 C204 C203 123.4(7)
N201 C204 C203 109.5(7)
N205 C205 N202 128.6(7)
N205 C205 C206 122.9(7)
N202 C205 C206 108.3(7)
C221 C206 C207 121.2(7)
C221 C206 C205 132.6(8)
C207 C206 C205 106.2(7)
C224 C207 C206 121.0(8)
C224 C207 C208 131.1(8)
C206 C207 C208 108.0(6)
N206 C208 N202 128.2(7)
N206 C208 C207 123.2(7)
N202 C208 C207 108.6(7)
N206 C209 N203 127.5(7)
N206 C209 C210 123.8(6)
N203 C209 C210 108.7(6)
C211 C210 C225 119.9(7)
C211 C210 C209 107.0(6)
C225 C210 C209 133.0(7)
C210 C211 C228 120.8(7)
C210 C211 C212 107.1(7)
C228 C211 C212 132.0(8)
N207 C212 N203 127.6(7)
N207 C212 C211 123.3(7)
N203 C212 C211 108.9(6)
N207 C213 N204 128.4(6)
N207 C213 C214 122.7(7)
N204 C213 C214 108.9(6)
C215 C214 C229 121.6(7)
C215 C214 C213 106.6(7)
C229 C214 C213 131.8(8)
C232 C215 C214 121.0(8)
C232 C215 C216 131.9(8)
C214 C215 C216 107.0(6)
N208 C216 N204 129.0(7)
N208 C216 C215 121.7(6)
N204 C216 C215 109.1(7)
C218 C217 C202 118.0(8)
C218 C217 H217 121.0
C202 C217 H217 121.0
C217 C218 C219 121.5(8)
C217 C218 H218 119.2
C219 C218 H218 119.2
C220 C219 C218 120.6(8)
C220 C219 H219 119.7
C218 C219 H219 119.7
C219 C220 C203 118.1(8)
C219 C220 H220 121.0
C203 C220 H220 121.0
C206 C221 C222 116.5(8)
C206 C221 H221 121.7
C222 C221 H221 121.7
C223 C222 C221 122.5(9)
C223 C222 H222 118.7
C221 C222 H222 118.7
C222 C223 C224 121.0(8)
C222 C223 H223 119.5
C224 C223 H223 119.5
C223 C224 C207 117.8(8)
C223 C224 H224 121.1
C207 C224 H224 121.1
C226 C225 C210 119.1(8)
C226 C225 H225 120.4
C210 C225 H225 120.4
C225 C226 C227 120.9(8)
C225 C226 H226 119.6
C227 C226 H226 119.6
C228 C227 C226 121.1(8)
C228 C227 H227 119.4
C226 C227 H227 119.4
C227 C228 C211 118.1(8)
C227 C228 H228 121.0
C211 C228 H228 121.0
C230 C229 C214 116.1(8)
C230 C229 H229 121.9
C214 C229 H229 121.9
C231 C230 C229 121.6(8)
C231 C230 H230 119.2
C229 C230 H230 119.2
C232 C231 C230 121.8(8)
C232 C231 H231 119.1
C230 C231 H231 119.1
C231 C232 C215 117.9(8)
C231 C232 H232 121.1
C215 C232 H232 121.1
C234 C233 C237 106.6(7)
C234 C233 C238 127.6(7)
C237 C233 C238 125.5(7)
C234 C233 Rh2 68.9(4)
C237 C233 Rh2 69.0(4)
C238 C233 Rh2 131.5(5)
C233 C234 C235 109.1(7)
C233 C234 C239 126.0(8)
C235 C234 C239 124.8(7)
C233 C234 Rh2 72.4(4)
C235 C234 Rh2 73.2(4)
C239 C234 Rh2 123.8(5)
C236 C235 C234 107.8(6)
C236 C235 C240 125.8(8)
C234 C235 C240 126.4(7)
C236 C235 Rh2 72.3(4)
C234 C235 Rh2 67.8(4)
C240 C235 Rh2 124.7(5)
C235 C236 C237 108.1(7)
C235 C236 C241 128.0(7)
C237 C236 C241 123.8(7)
C235 C236 Rh2 70.4(4)
C237 C236 Rh2 67.4(4)
C241 C236 Rh2 125.2(5)
C236 C237 C233 108.0(6)
C236 C237 C242 125.7(7)
C233 C237 C242 125.8(7)
C236 C237 Rh2 74.0(4)
C233 C237 Rh2 71.7(4)
C242 C237 Rh2 126.8(5)
C233 C238 H23A 109.5
C233 C238 H23B 109.5
H23A C238 H23B 109.5
C233 C238 H23C 109.5
H23A C238 H23C 109.5
H23B C238 H23C 109.5
C234 C239 H23D 109.5
C234 C239 H23E 109.5
H23D C239 H23E 109.5
C234 C239 H23F 109.5
H23D C239 H23F 109.5
H23E C239 H23F 109.5
C235 C240 H24A 109.5
C235 C240 H24B 109.5
H24A C240 H24B 109.5
C235 C240 H24C 109.5
H24A C240 H24C 109.5
H24B C240 H24C 109.5
C236 C241 H24D 109.5
C236 C241 H24E 109.5
H24D C241 H24E 109.5
C236 C241 H24F 109.5
H24D C241 H24F 109.5
H24E C241 H24F 109.5
C237 C242 H24G 109.5
C237 C242 H24H 109.5
H24G C242 H24H 109.5
C237 C242 H24I 109.5
H24G C242 H24I 109.5
H24H C242 H24I 109.5
C204 N201 C201 108.0(6)
C204 N201 Sn2 123.7(5)
C201 N201 Sn2 124.5(5)
C208 N202 C205 108.9(6)
C208 N202 Sn2 124.0(5)
C205 N202 Sn2 121.2(5)
C212 N203 C209 108.3(6)
C212 N203 Sn2 123.6(5)
C209 N203 Sn2 125.0(5)
C213 N204 C216 108.4(6)
C213 N204 Sn2 123.8(4)
C216 N204 Sn2 123.9(5)
C205 N205 C204 122.3(7)
C208 N206 C209 123.2(6)
C213 N207 C212 122.6(7)
C216 N208 C201 121.7(6)
C234 Rh2 C237 65.4(3)
C234 Rh2 C233 38.7(3)
C237 Rh2 C233 39.3(3)
C234 Rh2 C235 38.9(3)
C237 Rh2 C235 64.5(3)
C233 Rh2 C235 64.5(3)
C234 Rh2 C236 64.0(3)
C237 Rh2 C236 38.7(3)
C233 Rh2 C236 64.3(3)
C235 Rh2 C236 37.3(3)
C234 Rh2 Cl4 96.2(2)
C237 Rh2 Cl4 158.1(2)
C233 Rh2 Cl4 130.3(2)
C235 Rh2 Cl4 93.8(2)
C236 Rh2 Cl4 123.7(2)
C234 Rh2 Cl3 157.8(2)
C237 Rh2 Cl3 101.4(2)
C233 Rh2 Cl3 137.9(2)
C235 Rh2 Cl3 120.0(2)
C236 Rh2 Cl3 94.3(2)
Cl4 Rh2 Cl3 91.82(8)
C234 Rh2 Sn2 118.7(2)
C237 Rh2 Sn2 117.2(2)
C233 Rh2 Sn2 101.4(2)
C235 Rh2 Sn2 156.8(2)
C236 Rh2 Sn2 154.76(19)
Cl4 Rh2 Sn2 81.53(5)
Cl3 Rh2 Sn2 82.93(5)
N203 Sn2 N204 79.2(2)
N203 Sn2 N202 79.6(2)
N204 Sn2 N202 128.2(2)
N203 Sn2 N201 129.0(2)
N204 Sn2 N201 79.3(2)
N202 Sn2 N201 78.6(2)
N203 Sn2 Rh2 113.50(14)
N204 Sn2 Rh2 116.58(15)
N202 Sn2 Rh2 115.18(15)
N201 Sn2 Rh2 117.46(15)
N301 C301 C302 109.7(10)
N301 C301 H30A 109.7
C302 C301 H30A 109.7
N301 C301 H30B 109.7
C302 C301 H30B 109.7
H30A C301 H30B 108.2
O301 C302 C301 120.4(11)
O301 C302 H30C 107.2
C301 C302 H30C 107.2
O301 C302 H30D 107.2
C301 C302 H30D 107.2
H30C C302 H30D 106.9
O301 C303 C304 111.3(12)
O301 C303 H30E 109.4
C304 C303 H30E 109.4
O301 C303 H30F 109.4
C304 C303 H30F 109.4
H30E C303 H30F 108.0
O302 C304 C303 114.0(11)
O302 C304 H30G 108.8
C303 C304 H30G 108.8
O302 C304 H30H 108.8
C303 C304 H30H 108.8
H30G C304 H30H 107.7
O302 C305 C306 116.1(10)
O302 C305 H30I 108.3
C306 C305 H30I 108.3
O302 C305 H30J 108.3
C306 C305 H30J 108.3
H30I C305 H30J 107.4
N302 C306 C305 112.0(9)
N302 C306 H30K 109.2
C305 C306 H30K 109.2
N302 C306 H30L 109.2
C305 C306 H30L 109.2
H30K C306 H30L 107.9
N301 C307 C308 110.9(9)
N301 C307 H30M 109.5
C308 C307 H30M 109.5
N301 C307 H30N 109.5
C308 C307 H30N 109.5
H30M C307 H30N 108.1
O303 C308 C307 111.8(7)
O303 C308 H30O 109.3
C307 C308 H30O 109.3
O303 C308 H30P 109.3
C307 C308 H30P 109.3
H30O C308 H30P 107.9
O303 C309 C310 106.6(7)
O303 C309 H30Q 110.4
C310 C309 H30Q 110.4
O303 C309 H30R 110.4
C310 C309 H30R 110.4
H30Q C309 H30R 108.6
O304 C310 C309 108.4(6)
O304 C310 H31A 110.0
C309 C310 H31A 110.0
O304 C310 H31B 110.0
C309 C310 H31B 110.0
H31A C310 H31B 108.4
O304 C311 C312 112.9(8)
O304 C311 H31C 109.0
C312 C311 H31C 109.0
O304 C311 H31D 109.0
C312 C311 H31D 109.0
H31C C311 H31D 107.8
C311 C312 N302 112.9(8)
C311 C312 H31E 109.0
N302 C312 H31E 109.0
C311 C312 H31F 109.0
N302 C312 H31F 109.0
H31E C312 H31F 107.8
N301 C313 C314 112.5(9)
N301 C313 H31G 109.1
C314 C313 H31G 109.1
N301 C313 H31H 109.1
C314 C313 H31H 109.1
H31G C313 H31H 107.8
O305 C314 C313 110.9(9)
O305 C314 H31I 109.5
C313 C314 H31I 109.5
O305 C314 H31J 109.5
C313 C314 H31J 109.5
H31I C314 H31J 108.1
O305 C315 C316 109.7(8)
O305 C315 H31K 109.7
C316 C315 H31K 109.7
O305 C315 H31L 109.7
C316 C315 H31L 109.7
H31K C315 H31L 108.2
O306 C316 C315 112.8(8)
O306 C316 H31M 109.0
C315 C316 H31M 109.0
O306 C316 H31N 109.0
C315 C316 H31N 109.0
H31M C316 H31N 107.8
O306 C317 C318 112.0(7)
O306 C317 H31O 109.2
C318 C317 H31O 109.2
O306 C317 H31P 109.2
C318 C317 H31P 109.2
H31O C317 H31P 107.9
N302 C318 C317 111.2(8)
N302 C318 H31Q 109.4
C317 C318 H31Q 109.4
N302 C318 H31R 109.4
C317 C318 H31R 109.4
H31Q C318 H31R 108.0
C313 N301 C301 112.1(9)
C313 N301 C307 111.9(10)
C301 N301 C307 112.3(9)
C313 N301 Na3 107.1(6)
C301 N301 Na3 107.1(8)
C307 N301 Na3 105.8(6)
C306 N302 C312 110.2(8)
C306 N302 C318 110.5(8)
C312 N302 C318 110.1(8)
C306 N302 Na3 110.6(7)
C312 N302 Na3 108.9(6)
C318 N302 Na3 106.4(6)
O305 Na3 O306 69.1(2)
O305 Na3 O303 103.8(2)
O306 Na3 O303 169.0(3)
O305 Na3 O304 80.1(2)
O306 Na3 O304 103.6(2)
O303 Na3 O304 66.3(2)
O305 Na3 O301 108.4(3)
O306 Na3 O301 81.1(3)
O303 Na3 O301 109.5(3)
O304 Na3 O301 171.5(3)
O305 Na3 O302 172.1(3)
O306 Na3 O302 107.3(3)
O303 Na3 O302 80.8(2)
O304 Na3 O302 107.8(3)
O301 Na3 O302 63.8(3)
O305 Na3 N302 116.6(3)
O306 Na3 N302 68.6(2)
O303 Na3 N302 109.1(2)
O304 Na3 N302 66.7(2)
O301 Na3 N302 109.2(3)
O302 Na3 N302 67.0(3)
O305 Na3 N301 66.4(3)
O306 Na3 N301 114.6(3)
O303 Na3 N301 67.9(2)
O304 Na3 N301 112.9(3)
O301 Na3 N301 70.7(3)
O302 Na3 N301 110.2(3)
N302 Na3 N301 176.5(3)
C303 O301 C302 118.0(11)
C303 O301 Na3 117.0(8)
C302 O301 Na3 104.8(7)
C304 O302 C305 115.4(10)
C304 O302 Na3 112.3(8)
C305 O302 Na3 111.0(7)
C309 O303 C308 114.3(7)
C309 O303 Na3 114.9(5)
C308 O303 Na3 113.0(5)
C311 O304 C310 113.6(6)
C311 O304 Na3 114.0(5)
C310 O304 Na3 111.9(5)
C315 O305 C314 115.3(7)
C315 O305 Na3 113.0(6)
C314 O305 Na3 117.1(5)
C316 O306 C317 118.2(8)
C316 O306 Na3 113.3(5)
C317 O306 Na3 115.4(5)
N401 C401 C402 111.7(8)
N401 C401 H40A 109.3
C402 C401 H40A 109.3
N401 C401 H40B 109.3
C402 C401 H40B 109.3
H40A C401 H40B 107.9
O401 C402 C401 111.3(7)
O401 C402 H40C 109.4
C401 C402 H40C 109.4
O401 C402 H40D 109.4
C401 C402 H40D 109.4
H40C C402 H40D 108.0
O401 C403 C404 107.5(6)
O401 C403 H40E 110.2
C404 C403 H40E 110.2
O401 C403 H40F 110.2
C404 C403 H40F 110.2
H40E C403 H40F 108.5
O402 C404 C403 106.7(7)
O402 C404 H40G 110.4
C403 C404 H40G 110.4
O402 C404 H40H 110.4
C403 C404 H40H 110.4
H40G C404 H40H 108.6
O402 C405 C406 112.4(6)
O402 C405 H40I 109.1
C406 C405 H40I 109.1
O402 C405 H40J 109.1
C406 C405 H40J 109.1
H40I C405 H40J 107.8
N402 C406 C405 110.9(6)
N402 C406 H40K 109.5
C405 C406 H40K 109.5
N402 C406 H40L 109.5
C405 C406 H40L 109.5
H40K C406 H40L 108.1
C408 C407 N401 112.7(8)
C408 C407 H40M 109.0
N401 C407 H40M 109.0
C408 C407 H40N 109.0
N401 C407 H40N 109.0
H40M C407 H40N 107.8
O403 C408 C407 112.4(7)
O403 C408 H40O 109.1
C407 C408 H40O 109.1
O403 C408 H40P 109.1
C407 C408 H40P 109.1
H40O C408 H40P 107.9
O403 C409 C410 107.8(7)
O403 C409 H40Q 110.1
C410 C409 H40Q 110.1
O403 C409 H40R 110.1
C410 C409 H40R 110.1
H40Q C409 H40R 108.5
O404 C410 C409 108.2(7)
O404 C410 H41A 110.1
C409 C410 H41A 110.1
O404 C410 H41B 110.1
C409 C410 H41B 110.1
H41A C410 H41B 108.4
O404 C411 C412 113.7(6)
O404 C411 H41C 108.8
C412 C411 H41C 108.8
O404 C411 H41D 108.8
C412 C411 H41D 108.8
H41C C411 H41D 107.7
N402 C412 C411 112.5(6)
N402 C412 H41E 109.1
C411 C412 H41E 109.1
N402 C412 H41F 109.1
C411 C412 H41F 109.1
H41E C412 H41F 107.8
N401 C413 C414 113.0(7)
N401 C413 H41G 109.0
C414 C413 H41G 109.0
N401 C413 H41H 109.0
C414 C413 H41H 109.0
H41G C413 H41H 107.8
O405 C414 C413 112.1(8)
O405 C414 H41I 109.2
C413 C414 H41I 109.2
O405 C414 H41J 109.2
C413 C414 H41J 109.2
H41I C414 H41J 107.9
O405 C415 C416 106.9(7)
O405 C415 H41K 110.3
C416 C415 H41K 110.3
O405 C415 H41L 110.3
C416 C415 H41L 110.3
H41K C415 H41L 108.6
O406 C416 C415 107.3(7)
O406 C416 H41M 110.3
C415 C416 H41M 110.3
O406 C416 H41N 110.3
C415 C416 H41N 110.3
H41M C416 H41N 108.5
O406 C417 C418 112.4(7)
O406 C417 H41O 109.1
C418 C417 H41O 109.1
O406 C417 H41P 109.1
C418 C417 H41P 109.1
H41O C417 H41P 107.9
N402 C418 C417 111.4(6)
N402 C418 H41Q 109.3
C417 C418 H41Q 109.3
N402 C418 H41R 109.3
C417 C418 H41R 109.3
H41Q C418 H41R 108.0
C413 N401 C407 111.1(8)
C413 N401 C401 111.1(7)
C407 N401 C401 110.3(7)
C413 N401 Na4 108.7(6)
C407 N401 Na4 107.9(5)
C401 N401 Na4 107.6(5)
C412 N402 C406 111.7(6)
C412 N402 C418 111.0(6)
C406 N402 C418 110.7(6)
C412 N402 Na4 108.5(5)
C406 N402 Na4 108.3(4)
C418 N402 Na4 106.5(4)
O406 Na4 O401 79.0(2)
O406 Na4 O402 105.6(2)
O401 Na4 O402 66.21(18)
O406 Na4 O405 66.7(2)
O401 Na4 O405 106.3(2)
O402 Na4 O405 170.7(2)
O406 Na4 O404 108.6(2)
O401 Na4 O404 171.3(2)
O402 Na4 O404 106.91(19)
O405 Na4 O404 81.09(19)
O406 Na4 O403 174.5(2)
O401 Na4 O403 106.4(2)
O402 Na4 O403 78.28(19)
O405 Na4 O403 109.8(2)
O404 Na4 O403 66.2(2)
O406 Na4 N401 113.1(2)
O401 Na4 N401 68.8(2)
O402 Na4 N401 111.6(2)
O405 Na4 N401 68.7(2)
O404 Na4 N401 110.7(2)
O403 Na4 N401 68.3(2)
O406 Na4 N402 68.5(2)
O401 Na4 N402 112.2(2)
O402 Na4 N402 68.04(18)
O405 Na4 N402 111.9(2)
O404 Na4 N402 68.04(19)
O403 Na4 N402 110.0(2)
N401 Na4 N402 178.3(2)
C403 O401 C402 114.3(6)
C403 O401 Na4 114.4(5)
C402 O401 Na4 112.8(5)
C404 O402 C405 114.3(6)
C404 O402 Na4 112.4(4)
C405 O402 Na4 112.5(4)
C409 O403 C408 113.5(7)
C409 O403 Na4 114.3(5)
C408 O403 Na4 111.8(5)
C410 O404 C411 113.3(6)
C410 O404 Na4 111.9(5)
C411 O404 Na4 111.2(4)
C414 O405 C415 114.6(7)
C414 O405 Na4 111.9(5)
C415 O405 Na4 111.8(5)
C417 O406 C416 114.1(7)
C417 O406 Na4 113.6(4)
C416 O406 Na4 115.0(6)
C2S C1S C6S 120.0
C2S C1S Cl1S 120.7(5)
C6S C1S Cl1S 119.2(5)
C1S C2S C3S 120.0
C1S C2S Cl2S 120.0(5)
C3S C2S Cl2S 120.0(5)
C4S C3S C2S 120.0
C4S C3S H3S 120.0
C2S C3S H3S 120.0
C3S C4S C5S 120.0
C3S C4S H4S 120.0
C5S C4S H4S 120.0
C6S C5S C4S 120.0
C6S C5S H5S 120.0
C4S C5S H5S 120.0
C5S C6S C1S 120.0
C5S C6S H6S 120.0
C1S C6S H6S 120.0
C2D C1D C6D 120.0
C2D C1D Cl1D 120.0(5)
C6D C1D Cl1D 120.0(5)
C1D C2D C3D 120.0
C1D C2D Cl2D 120.2(5)
C3D C2D Cl2D 119.7(5)
C4D C3D C2D 120.0
C4D C3D H3D 120.0
C2D C3D H3D 120.0
C5D C4D C3D 120.0
C5D C4D H4D 120.0
C3D C4D H4D 120.0
C4D C5D C6D 120.0
C4D C5D H5D 120.0
C6D C5D H5D 120.0
C5D C6D C1D 120.0
C5D C6D H6D 120.0
C1D C6D H6D 120.0

loop_
_geom_bond_atom_site_label_1
_geom_bond_atom_site_label_2
_geom_bond_distance
C101 N108 1.322(9)
C101 N101 1.384(8)
C101 C102 1.461(10)
C102 C103 1.370(10)
C102 C117 1.397(9)
C103 C120 1.409(10)
C103 C104 1.473(10)
C104 N105 1.303(9)
C104 N101 1.396(9)
C105 N105 1.344(9)
C105 N102 1.373(9)
C105 C106 1.442(10)
C106 C121 1.397(10)
C106 C107 1.402(10)
C107 C124 1.406(10)
C107 C108 1.427(10)
C108 N106 1.355(9)
C108 N102 1.376(8)
C109 N106 1.328(10)
C109 N103 1.377(9)
C109 C110 1.454(10)
C110 C111 1.386(11)
C110 C125 1.393(10)
C111 C128 1.411(11)
C111 C112 1.454(10)
C112 N107 1.324(9)
C112 N103 1.393(9)
C113 N107 1.345(9)
C113 N104 1.380(9)
C113 C114 1.450(10)
C114 C129 1.398(10)
C114 C115 1.413(10)
C115 C132 1.388(10)
C115 C116 1.432(10)
C116 N108 1.314(9)
C116 N104 1.388(9)
C117 C118 1.379(11)
C117 H117 0.9500
C118 C119 1.379(12)
C118 H118 0.9500
C119 C120 1.391(11)
C119 H119 0.9500
C120 H120 0.9500
C121 C122 1.376(11)
C121 H121 0.9500
C122 C123 1.419(12)
C122 H122 0.9500
C123 C124 1.374(11)
C123 H123 0.9500
C124 H124 0.9500
C125 C126 1.396(11)
C125 H125 0.9500
C126 C127 1.386(12)
C126 H126 0.9500
C127 C128 1.360(11)
C127 H127 0.9500
C128 H128 0.9500
C129 C130 1.394(12)
C129 H129 0.9500
C130 C131 1.391(12)
C130 H130 0.9500
C131 C132 1.367(11)
C131 H131 0.9500
C132 H132 0.9500
C133 C137 1.402(10)
C133 C134 1.426(12)
C133 C138 1.487(12)
C133 Rh1 2.195(7)
C134 C135 1.429(13)
C134 C139 1.505(12)
C134 Rh1 2.156(7)
C135 C136 1.423(11)
C135 C140 1.504(12)
C135 Rh1 2.159(8)
C136 C137 1.443(11)
C136 C141 1.484(11)
C136 Rh1 2.150(7)
C137 C142 1.495(10)
C137 Rh1 2.203(7)
C138 H13A 0.9800
C138 H13B 0.9800
C138 H13C 0.9800
C139 H13D 0.9800
C139 H13E 0.9800
C139 H13F 0.9800
C140 H14A 0.9800
C140 H14B 0.9800
C140 H14C 0.9800
C141 H14D 0.9800
C141 H14E 0.9800
C141 H14F 0.9800
C142 H14G 0.9800
C142 H14H 0.9800
C142 H14I 0.9800
Cl1 Rh1 2.414(2)
Cl2 Rh1 2.3988(17)
N101 Sn1 2.177(5)
N102 Sn1 2.190(6)
N103 Sn1 2.191(6)
N104 Sn1 2.194(6)
Rh1 Sn1 2.5677(7)
C201 N208 1.343(10)
C201 N201 1.384(9)
C201 C202 1.444(11)
C202 C217 1.397(10)
C202 C203 1.402(11)
C203 C220 1.403(11)
C203 C204 1.436(10)
C204 N205 1.354(9)
C204 N201 1.371(9)
C205 N205 1.307(9)
C205 N202 1.395(9)
C205 C206 1.472(10)
C206 C221 1.379(11)
C206 C207 1.402(11)
C207 C224 1.381(10)
C207 C208 1.451(10)
C208 N206 1.318(10)
C208 N202 1.382(9)
C209 N206 1.335(9)
C209 N203 1.384(8)
C209 C210 1.436(10)
C210 C211 1.395(11)
C210 C225 1.413(10)
C211 C228 1.400(11)
C211 C212 1.435(10)
C212 N207 1.339(9)
C212 N203 1.376(9)
C213 N207 1.321(9)
C213 N204 1.375(9)
C213 C214 1.462(10)
C214 C215 1.394(11)
C214 C229 1.407(11)
C215 C232 1.391(10)
C215 C216 1.449(11)
C216 N208 1.330(10)
C216 N204 1.383(9)
C217 C218 1.381(12)
C217 H217 0.9500
C218 C219 1.411(13)
C218 H218 0.9500
C219 C220 1.382(11)
C219 H219 0.9500
C220 H220 0.9500
C221 C222 1.391(12)
C221 H221 0.9500
C222 C223 1.369(14)
C222 H222 0.9500
C223 C224 1.379(12)
C223 H223 0.9500
C224 H224 0.9500
C225 C226 1.359(12)
C225 H225 0.9500
C226 C227 1.402(13)
C226 H226 0.9500
C227 C228 1.386(12)
C227 H227 0.9500
C228 H228 0.9500
C229 C230 1.399(11)
C229 H229 0.9500
C230 C231 1.393(13)
C230 H230 0.9500
C231 C232 1.370(12)
C231 H231 0.9500
C232 H232 0.9500
C233 C234 1.423(10)
C233 C237 1.447(11)
C233 C238 1.497(10)
C233 Rh2 2.172(7)
C234 C235 1.441(11)
C234 C239 1.509(11)
C234 Rh2 2.126(7)
C235 C236 1.412(10)
C235 C240 1.499(10)
C235 Rh2 2.198(7)
C236 C237 1.445(10)
C236 C241 1.485(11)
C236 Rh2 2.223(7)
C237 C242 1.507(10)
C237 Rh2 2.135(7)
C238 H23A 0.9800
C238 H23B 0.9800
C238 H23C 0.9800
C239 H23D 0.9800
C239 H23E 0.9800
C239 H23F 0.9800
C240 H24A 0.9800
C240 H24B 0.9800
C240 H24C 0.9800
C241 H24D 0.9800
C241 H24E 0.9800
C241 H24F 0.9800
C242 H24G 0.9800
C242 H24H 0.9800
C242 H24I 0.9800
Cl3 Rh2 2.403(2)
Cl4 Rh2 2.4025(18)
N201 Sn2 2.196(6)
N202 Sn2 2.180(6)
N203 Sn2 2.177(5)
N204 Sn2 2.179(6)
Rh2 Sn2 2.5584(7)
C301 N301 1.485(14)
C301 C302 1.540(18)
C301 H30A 0.9900
C301 H30B 0.9900
C302 O301 1.449(16)
C302 H30C 0.9900
C302 H30D 0.9900
C303 O301 1.336(15)
C303 C304 1.436(19)
C303 H30E 0.9900
C303 H30F 0.9900
C304 O302 1.390(14)
C304 H30G 0.9900
C304 H30H 0.9900
C305 O302 1.395(15)
C305 C306 1.491(16)
C305 H30I 0.9900
C305 H30J 0.9900
C306 N302 1.449(12)
C306 H30K 0.9900
C306 H30L 0.9900
C307 N301 1.485(12)
C307 C308 1.510(13)
C307 H30M 0.9900
C307 H30N 0.9900
C308 O303 1.431(10)
C308 H30O 0.9900
C308 H30P 0.9900
C309 O303 1.424(9)
C309 C310 1.484(11)
C309 H30Q 0.9900
C309 H30R 0.9900
C310 O304 1.423(9)
C310 H31A 0.9900
C310 H31B 0.9900
C311 O304 1.412(11)
C311 C312 1.466(14)
C311 H31C 0.9900
C311 H31D 0.9900
C312 N302 1.472(12)
C312 H31E 0.9900
C312 H31F 0.9900
C313 N301 1.443(14)
C313 C314 1.514(14)
C313 H31G 0.9900
C313 H31H 0.9900
C314 O305 1.420(11)
C314 H31I 0.9900
C314 H31J 0.9900
C315 O305 1.408(10)
C315 C316 1.470(13)
C315 H31K 0.9900
C315 H31L 0.9900
C316 O306 1.378(11)
C316 H31M 0.9900
C316 H31N 0.9900
C317 O306 1.394(11)
C317 C318 1.503(13)
C317 H31O 0.9900
C317 H31P 0.9900
C318 N302 1.499(11)
C318 H31Q 0.9900
C318 H31R 0.9900
N301 Na3 2.798(10)
N302 Na3 2.699(9)
Na3 O305 2.421(7)
Na3 O306 2.421(7)
Na3 O303 2.423(6)
Na3 O304 2.568(7)
Na3 O301 2.576(8)
Na3 O302 2.614(8)
C401 N401 1.478(11)
C401 C402 1.504(13)
C401 H40A 0.9900
C401 H40B 0.9900
C402 O401 1.440(10)
C402 H40C 0.9900
C402 H40D 0.9900
C403 O401 1.419(9)
C403 C404 1.491(11)
C403 H40E 0.9900
C403 H40F 0.9900
C404 O402 1.419(9)
C404 H40G 0.9900
C404 H40H 0.9900
C405 O402 1.424(9)
C405 C406 1.535(11)
C405 H40I 0.9900
C405 H40J 0.9900
C406 N402 1.475(9)
C406 H40K 0.9900
C406 H40L 0.9900
C407 C408 1.468(13)
C407 N401 1.475(12)
C407 H40M 0.9900
C407 H40N 0.9900
C408 O403 1.443(11)
C408 H40O 0.9900
C408 H40P 0.9900
C409 O403 1.407(10)
C409 C410 1.504(12)
C409 H40Q 0.9900
C409 H40R 0.9900
C410 O404 1.426(10)
C410 H41A 0.9900
C410 H41B 0.9900
C411 O404 1.429(10)
C411 C412 1.512(11)
C411 H41C 0.9900
C411 H41D 0.9900
C412 N402 1.452(9)
C412 H41E 0.9900
C412 H41F 0.9900
C413 N401 1.453(11)
C413 C414 1.528(13)
C413 H41G 0.9900
C413 H41H 0.9900
C414 O405 1.426(12)
C414 H41I 0.9900
C414 H41J 0.9900
C415 O405 1.430(11)
C415 C416 1.493(14)
C415 H41K 0.9900
C415 H41L 0.9900
C416 O406 1.436(10)
C416 H41M 0.9900
C416 H41N 0.9900
C417 O406 1.429(10)
C417 C418 1.503(11)
C417 H41O 0.9900
C417 H41P 0.9900
C418 N402 1.492(9)
C418 H41Q 0.9900
C418 H41R 0.9900
N401 Na4 2.680(8)
N402 Na4 2.741(7)
Na4 O406 2.461(6)
Na4 O401 2.491(6)
Na4 O402 2.508(6)
Na4 O405 2.527(6)
Na4 O404 2.529(6)
Na4 O403 2.539(6)
Cl1S C1S 1.708(6)
Cl2S C2S 1.722(6)
C1S C2S 1.3900
C1S C6S 1.3900
C2S C3S 1.3900
C3S C4S 1.3900
C3S H3S 0.9500
C4S C5S 1.3900
C4S H4S 0.9500
C5S C6S 1.3900
C5S H5S 0.9500
C6S H6S 0.9500
Cl1D C1D 1.746(8)
Cl2D C2D 1.718(6)
C1D C2D 1.3900
C1D C6D 1.3900
C2D C3D 1.3900
C3D C4D 1.3900
C3D H3D 0.9500
C4D C5D 1.3900
C4D H4D 0.9500
C5D C6D 1.3900
C5D H5D 0.9500
C6D H6D 0.9500
